data_7005452
loop_
_publ_author_name
'Kuil, Mark'
'Goudriaan, P. Elsbeth'
'Kleij, Arjan W.'
'Tooke, Duncan M.'
'Spek, Anthony L.'
'van Leeuwen, Piet W. N. M.'
'Reek, Joost N. H.'

_publ_section_title
;
 Rigid bis-zinc(II) salphen building blocks for the formation of
 template-assisted bidentate ligands and their application in
 catalysis.
;
_journal_issue 22
_journal_name_full 'Dalton transactions (Cambridge, England : 2003)'
_journal_page_first 2311
_journal_page_last 2320
_journal_paper_doi 10.1039/b702375h
_journal_year 2007
_chemical_formula_moiety 'C100 H114 Cl2 N6 O4 P2 Pt Zn2'
_chemical_formula_sum 'C100 H114 Cl2 N6 O4 P2 Pt Zn2'
_chemical_formula_weight 1922.64
_chemical_name_systematic
;
?
;
_space_group_IT_number 2
_symmetry_cell_setting triclinic
_symmetry_space_group_name_Hall '-P 1'
_symmetry_space_group_name_H-M 'P -1'
_atom_sites_solution_hydrogens geom
_atom_sites_solution_primary direct
_atom_sites_solution_secondary difmap
_audit_creation_method SHELXL-97
_cell_angle_alpha 115.297(7)
_cell_angle_beta 96.581(11)
_cell_angle_gamma 92.182(9)
_cell_formula_units_Z 2
_cell_length_a 17.390(2)
_cell_length_b 18.1344(15)
_cell_length_c 19.6577(19)
_cell_measurement_reflns_used 249
_cell_measurement_temperature 150(2)
_cell_measurement_theta_max 21.996
_cell_measurement_theta_min 3.078
_cell_volume 5541.6(10)
_computing_cell_refinement DIRAX
_computing_data_collection 'Nonius Collect'
_computing_data_reduction 'EvalCCD and SADABS'
_computing_molecular_graphics PLATON
_computing_publication_material PLATON
_computing_structure_refinement 'SHELXL-97 (Sheldrick, 1997)'
_computing_structure_solution DIRDIF99
_diffrn_ambient_temperature 150(2)
_diffrn_measured_fraction_theta_full 1.000
_diffrn_measured_fraction_theta_max 1.000
_diffrn_measurement_device_type 'Nonius KappaCCD'
_diffrn_measurement_method 'Omega and Phi scans'
_diffrn_radiation_monochromator graphite
_diffrn_radiation_source 'rotating anode'
_diffrn_radiation_type MoK\a
_diffrn_radiation_wavelength 0.71073
_diffrn_reflns_av_R_equivalents 0.0574
_diffrn_reflns_av_sigmaI/netI 0.0476
_diffrn_reflns_limit_h_max 21
_diffrn_reflns_limit_h_min -21
_diffrn_reflns_limit_k_max 22
_diffrn_reflns_limit_k_min -22
_diffrn_reflns_limit_l_max 24
_diffrn_reflns_limit_l_min -24
_diffrn_reflns_number 121700
_diffrn_reflns_theta_full 26.00
_diffrn_reflns_theta_max 26.00
_diffrn_reflns_theta_min 1.53
_exptl_absorpt_coefficient_mu 1.810
_exptl_absorpt_correction_T_max 0.75
_exptl_absorpt_correction_T_min 0.42
_exptl_absorpt_correction_type multi-scan
_exptl_absorpt_process_details SADABS
_exptl_crystal_colour orange
_exptl_crystal_density_diffrn 1.152
_exptl_crystal_density_method 'not measured'
_exptl_crystal_description block
_exptl_crystal_F_000 1980
_exptl_crystal_size_max 0.36
_exptl_crystal_size_mid 0.2
_exptl_crystal_size_min 0.16
_platon_squeeze_details ' ?'
_refine_diff_density_max 1.196
_refine_diff_density_min -0.708
_refine_diff_density_rms 0.079
_refine_ls_extinction_method none
_refine_ls_goodness_of_fit_ref 1.049
_refine_ls_hydrogen_treatment constr
_refine_ls_matrix_type full
_refine_ls_number_parameters 1171
_refine_ls_number_reflns 21810
_refine_ls_number_restraints 237
_refine_ls_restrained_S_all 1.065
_refine_ls_R_factor_all 0.0506
_refine_ls_R_factor_gt 0.0347
_refine_ls_shift/su_max 0.002
_refine_ls_shift/su_mean 0.000
_refine_ls_structure_factor_coef Fsqd
_refine_ls_weighting_details 'calc w=1/[\s^2^(Fo^2^)+(0.0459P)^2^] where P=(Fo^2^+2Fc^2^)/3'
_refine_ls_weighting_scheme calc
_refine_ls_wR_factor_gt 0.0792
_refine_ls_wR_factor_ref 0.0830
_reflns_number_gt 17290
_reflns_number_total 21810
_reflns_threshold_expression I>2\s(I)
_cod_data_source_file b702375h.txt
_cod_data_source_block s3240a
_cod_database_code 7005452

loop_
_symmetry_equiv_pos_as_xyz
'x, y, z'
'-x, -y, -z'

loop_
_atom_site_label
_atom_site_type_symbol
_atom_site_fract_x
_atom_site_fract_y
_atom_site_fract_z
_atom_site_U_iso_or_equiv
_atom_site_adp_type
_atom_site_occupancy
_atom_site_symmetry_multiplicity
_atom_site_calc_flag
_atom_site_refinement_flags
_atom_site_disorder_assembly
_atom_site_disorder_group
Pt1 Pt 0.381428(7) 0.383032(7) 0.386088(7) 0.02320(4) Uani 1 1 d . . .
Zn1 Zn 0.043112(19) 0.28533(2) 0.312477(19) 0.02381(8) Uani 1 1 d . . .
Zn2 Zn 0.30367(2) 0.57670(2) 0.18734(2) 0.02905(9) Uani 1 1 d . . .
Cl1 Cl 0.31743(5) 0.40806(5) 0.49178(4) 0.03223(18) Uani 1 1 d . . .
Cl2 Cl 0.37777(5) 0.52145(5) 0.41522(5) 0.03399(19) Uani 1 1 d . . .
P1 P 0.37523(5) 0.25211(5) 0.36961(5) 0.02550(18) Uani 1 1 d . . .
P2 P 0.44727(4) 0.36407(5) 0.28941(5) 0.02472(18) Uani 1 1 d . . .
O1 O -0.03214(12) 0.18914(12) 0.25044(11) 0.0287(5) Uani 1 1 d . . .
O2 O -0.00161(12) 0.31524(12) 0.40593(11) 0.0300(5) Uani 1 1 d . . .
O3 O 0.30935(14) 0.56349(14) 0.08467(13) 0.0389(6) Uani 1 1 d . . .
O4 O 0.32135(14) 0.69593(13) 0.23324(13) 0.0393(6) Uani 1 1 d . . .
N1 N 0.05991(14) 0.29964(14) 0.21657(13) 0.0245(6) Uani 1 1 d . . .
N2 N 0.10250(14) 0.40309(14) 0.36033(13) 0.0240(6) Uani 1 1 d . . .
N3 N 0.23194(14) 0.46654(15) 0.14044(14) 0.0280(6) Uani 1 1 d . . .
N4 N 0.25128(14) 0.58452(15) 0.28049(14) 0.0258(6) Uani 1 1 d . . .
N5 N 0.13813(14) 0.21991(14) 0.32654(13) 0.0251(6) Uani 1 1 d . . .
N6 N 0.41041(15) 0.54462(15) 0.22582(14) 0.0295(6) Uani 1 1 d . . .
C1 C -0.05850(17) 0.15680(18) 0.17913(17) 0.0241(7) Uani 1 1 d . . .
C2 C -0.11547(17) 0.08638(18) 0.14720(17) 0.0269(7) Uani 1 1 d . . .
C3 C -0.13787(18) 0.04845(19) 0.06936(18) 0.0322(8) Uani 1 1 d . . .
H3 H -0.1733 0.0004 0.0489 0.039 Uiso 1 1 calc R . .
C4 C -0.11164(19) 0.0762(2) 0.01812(18) 0.0330(8) Uani 1 1 d . A .
C5 C -0.06234(19) 0.1462(2) 0.04933(18) 0.0350(8) Uani 1 1 d . . .
H5 H -0.0462 0.1686 0.0170 0.042 Uiso 1 1 calc R . .
C6 C -0.03417(17) 0.18695(18) 0.12824(17) 0.0278(7) Uani 1 1 d . . .
C7 C 0.02034(17) 0.25669(18) 0.14998(17) 0.0272(7) Uani 1 1 d . . .
H7 H 0.0285 0.2734 0.1115 0.033 Uiso 1 1 calc R . .
C8 C 0.11230(17) 0.36812(17) 0.23041(17) 0.0236(7) Uani 1 1 d . . .
C9 C 0.14354(17) 0.38112(18) 0.17474(17) 0.0259(7) Uani 1 1 d . . .
H9 H 0.1305 0.3420 0.1232 0.031 Uiso 1 1 calc R . .
C10 C 0.19388(17) 0.45054(18) 0.19258(17) 0.0266(7) Uani 1 1 d . . .
C11 C 0.20832(17) 0.51112(18) 0.26914(17) 0.0268(7) Uani 1 1 d . . .
C12 C 0.17976(17) 0.49584(18) 0.32514(17) 0.0264(7) Uani 1 1 d . . .
H12 H 0.1922 0.5351 0.3767 0.032 Uiso 1 1 calc R . .
C13 C 0.13336(17) 0.42441(17) 0.30776(17) 0.0241(7) Uani 1 1 d . . .
C14 C 0.12071(18) 0.44451(18) 0.43341(18) 0.0300(8) Uani 1 1 d . . .
H14 H 0.1577 0.4910 0.4508 0.036 Uiso 1 1 calc R . .
C15 C 0.09085(18) 0.42733(18) 0.49029(17) 0.0282(7) Uani 1 1 d . . .
C16 C 0.12413(19) 0.4783(2) 0.56684(18) 0.0377(8) Uani 1 1 d . . .
H16 H 0.1639 0.5203 0.5762 0.045 Uiso 1 1 calc R . .
C17 C 0.1016(2) 0.4696(2) 0.62679(18) 0.0401(9) Uani 1 1 d . B .
C18 C 0.04123(18) 0.4076(2) 0.60985(18) 0.0347(8) Uani 1 1 d . . .
H18 H 0.0239 0.4012 0.6513 0.042 Uiso 1 1 calc R . .
C19 C 0.00564(18) 0.35592(19) 0.53789(18) 0.0300(7) Uani 1 1 d . . .
C20 C 0.03070(18) 0.36414(19) 0.47437(17) 0.0283(7) Uani 1 1 d . . .
C21 C 0.30914(19) 0.4953(2) 0.02365(19) 0.0343(8) Uani 1 1 d . . .
C22 C 0.27304(19) 0.4192(2) 0.01518(18) 0.0330(8) Uani 1 1 d . . .
C23 C 0.2711(2) 0.3479(2) -0.05323(19) 0.0396(9) Uani 1 1 d . . .
H23 H 0.2464 0.2981 -0.0577 0.047 Uiso 1 1 calc R . .
C24 C 0.3034(2) 0.3477(2) -0.11367(19) 0.0425(9) Uani 1 1 d . C .
C25 C 0.3393(2) 0.4240(2) -0.1034(2) 0.0472(10) Uani 1 1 d . . .
H25 H 0.3624 0.4254 -0.1445 0.057 Uiso 1 1 calc R . .
C26 C 0.3432(2) 0.4957(2) -0.03887(19) 0.0394(9) Uani 1 1 d . . .
C27 C 0.23546(19) 0.4100(2) 0.07223(18) 0.0331(8) Uani 1 1 d . . .
H27 H 0.2104 0.3573 0.0592 0.040 Uiso 1 1 calc R . .
C28 C 0.26276(17) 0.64857(18) 0.34554(18) 0.0282(7) Uani 1 1 d . . .
H28 H 0.2478 0.6422 0.3879 0.034 Uiso 1 1 calc R . .
C29 C 0.29586(17) 0.72809(18) 0.35947(18) 0.0272(7) Uani 1 1 d . . .
C30 C 0.32010(18) 0.74902(19) 0.3031(2) 0.0320(8) Uani 1 1 d . . .
C31 C 0.34296(18) 0.83361(19) 0.3240(2) 0.0354(8) Uani 1 1 d . . .
C32 C 0.34371(19) 0.8891(2) 0.3984(2) 0.0406(9) Uani 1 1 d . . .
H32 H 0.3597 0.9449 0.4119 0.049 Uiso 1 1 calc R . .
C33 C 0.32258(19) 0.86949(19) 0.4561(2) 0.0379(8) Uani 1 1 d . . .
C34 C 0.29887(17) 0.78908(19) 0.43450(19) 0.0323(8) Uani 1 1 d . . .
H34 H 0.2837 0.7735 0.4718 0.039 Uiso 1 1 calc R . .
C35 C -0.13845(18) 0.02848(19) -0.06754(19) 0.0414(9) Uani 1 1 d DU . .
C36A C -0.2282(2) 0.0188(3) -0.0838(3) 0.0551(15) Uani 0.781(4) 1 d PDU A 1
H36A H -0.2490 -0.0122 -0.0584 0.083 Uiso 0.781(4) 1 calc PR A 1
H36B H -0.2451 -0.0107 -0.1387 0.083 Uiso 0.781(4) 1 calc PR A 1
H36C H -0.2475 0.0731 -0.0645 0.083 Uiso 0.781(4) 1 calc PR A 1
C37A C -0.1086(3) 0.0726(3) -0.1118(2) 0.0558(15) Uani 0.781(4) 1 d PDU A 1
H37A H -0.1304 0.1255 -0.0966 0.084 Uiso 0.781(4) 1 calc PR A 1
H37B H -0.1244 0.0390 -0.1664 0.084 Uiso 0.781(4) 1 calc PR A 1
H37C H -0.0517 0.0818 -0.1008 0.084 Uiso 0.781(4) 1 calc PR A 1
C38A C -0.1082(3) -0.0558(3) -0.0940(3) 0.0534(14) Uani 0.781(4) 1 d PDU A 1
H38A H -0.0514 -0.0498 -0.0898 0.080 Uiso 0.781(4) 1 calc PR A 1
H38B H -0.1305 -0.0900 -0.1471 0.080 Uiso 0.781(4) 1 calc PR A 1
H38C H -0.1233 -0.0816 -0.0621 0.080 Uiso 0.781(4) 1 calc PR A 1
C36B C -0.1954(10) 0.0744(10) -0.0967(10) 0.061(4) Uani 0.219(4) 1 d PDU A 2
H36D H -0.2485 0.0493 -0.1045 0.092 Uiso 0.219(4) 1 calc PR A 2
H36E H -0.1825 0.0714 -0.1450 0.092 Uiso 0.219(4) 1 calc PR A 2
H36F H -0.1916 0.1319 -0.0594 0.092 Uiso 0.219(4) 1 calc PR A 2
C37B C -0.0633(6) 0.0203(11) -0.1036(8) 0.051(3) Uani 0.219(4) 1 d PDU A 2
H37D H -0.0408 0.0747 -0.0943 0.077 Uiso 0.219(4) 1 calc PR A 2
H37E H -0.0753 -0.0141 -0.1585 0.077 Uiso 0.219(4) 1 calc PR A 2
H37F H -0.0260 -0.0050 -0.0810 0.077 Uiso 0.219(4) 1 calc PR A 2
C38B C -0.1640(12) -0.0617(5) -0.0896(10) 0.055(4) Uani 0.219(4) 1 d PDU A 2
H38D H -0.1385 -0.0775 -0.0513 0.082 Uiso 0.219(4) 1 calc PR A 2
H38E H -0.1491 -0.0962 -0.1393 0.082 Uiso 0.219(4) 1 calc PR A 2
H38F H -0.2205 -0.0691 -0.0922 0.082 Uiso 0.219(4) 1 calc PR A 2
C39 C 0.1392(2) 0.5241(3) 0.7079(2) 0.0628(12) Uani 1 1 d DU . .
C40A C 0.2270(3) 0.5248(6) 0.7155(5) 0.070(2) Uani 0.544(6) 1 d PDU B 1
H40A H 0.2419 0.4729 0.7147 0.104 Uiso 0.544(6) 1 calc PR B 1
H40B H 0.2504 0.5703 0.7636 0.104 Uiso 0.544(6) 1 calc PR B 1
H40C H 0.2454 0.5316 0.6730 0.104 Uiso 0.544(6) 1 calc PR B 1
C41A C 0.0904(6) 0.5261(7) 0.7674(5) 0.081(3) Uani 0.544(6) 1 d PDU B 1
H41A H 0.0353 0.5231 0.7483 0.121 Uiso 0.544(6) 1 calc PR B 1
H41B H 0.1049 0.5771 0.8138 0.121 Uiso 0.544(6) 1 calc PR B 1
H41C H 0.0995 0.4792 0.7788 0.121 Uiso 0.544(6) 1 calc PR B 1
C42A C 0.1313(5) 0.6136(4) 0.7196(4) 0.079(3) Uani 0.544(6) 1 d PDU B 1
H42A H 0.1589 0.6243 0.6836 0.118 Uiso 0.544(6) 1 calc PR B 1
H42B H 0.1539 0.6515 0.7717 0.118 Uiso 0.544(6) 1 calc PR B 1
H42C H 0.0762 0.6214 0.7111 0.118 Uiso 0.544(6) 1 calc PR B 1
C40B C 0.2142(5) 0.5741(7) 0.7155(6) 0.071(3) Uani 0.456(6) 1 d PDU B 2
H40D H 0.2485 0.5388 0.6819 0.107 Uiso 0.456(6) 1 calc PR B 2
H40E H 0.2401 0.5974 0.7682 0.107 Uiso 0.456(6) 1 calc PR B 2
H40F H 0.2026 0.6186 0.7012 0.107 Uiso 0.456(6) 1 calc PR B 2
C41B C 0.1742(6) 0.4663(5) 0.7397(5) 0.082(3) Uani 0.456(6) 1 d PDU B 2
H41D H 0.1324 0.4298 0.7416 0.123 Uiso 0.456(6) 1 calc PR B 2
H41E H 0.2022 0.4988 0.7911 0.123 Uiso 0.456(6) 1 calc PR B 2
H41F H 0.2103 0.4336 0.7067 0.123 Uiso 0.456(6) 1 calc PR B 2
C42B C 0.0802(7) 0.5648(8) 0.7600(6) 0.072(3) Uani 0.456(6) 1 d PDU B 2
H42D H 0.0557 0.6043 0.7449 0.109 Uiso 0.456(6) 1 calc PR B 2
H42E H 0.1064 0.5933 0.8126 0.109 Uiso 0.456(6) 1 calc PR B 2
H42F H 0.0403 0.5230 0.7563 0.109 Uiso 0.456(6) 1 calc PR B 2
C43 C -0.15008(18) 0.05467(19) 0.19926(18) 0.0322(8) Uani 1 1 d . . .
C44 C -0.2159(2) -0.0146(2) 0.1554(2) 0.0545(11) Uani 1 1 d . . .
H44A H -0.1949 -0.0619 0.1176 0.082 Uiso 1 1 calc R . .
H44B H -0.2563 0.0046 0.1296 0.082 Uiso 1 1 calc R . .
H44C H -0.2384 -0.0308 0.1911 0.082 Uiso 1 1 calc R . .
C45 C -0.0881(2) 0.0214(2) 0.2368(2) 0.0470(10) Uani 1 1 d . . .
H45A H -0.0618 -0.0189 0.1977 0.070 Uiso 1 1 calc R . .
H45B H -0.1127 -0.0049 0.2643 0.070 Uiso 1 1 calc R . .
H45C H -0.0501 0.0665 0.2725 0.070 Uiso 1 1 calc R . .
C46 C -0.1847(2) 0.1241(2) 0.2610(2) 0.0511(10) Uani 1 1 d . . .
H46A H -0.2074 0.1033 0.2936 0.077 Uiso 1 1 calc R . .
H46B H -0.2252 0.1453 0.2372 0.077 Uiso 1 1 calc R . .
H46C H -0.1437 0.1683 0.2919 0.077 Uiso 1 1 calc R . .
C47 C -0.06022(18) 0.2896(2) 0.52360(18) 0.0320(8) Uani 1 1 d . . .
C48 C -0.0793(2) 0.2903(2) 0.5978(2) 0.0450(10) Uani 1 1 d . . .
H48A H -0.0965 0.3435 0.6295 0.068 Uiso 1 1 calc R . .
H48B H -0.0329 0.2808 0.6251 0.068 Uiso 1 1 calc R . .
H48C H -0.1209 0.2469 0.5864 0.068 Uiso 1 1 calc R . .
C49 C -0.0372(2) 0.2031(2) 0.4737(2) 0.0423(9) Uani 1 1 d . . .
H49A H -0.0792 0.1618 0.4665 0.063 Uiso 1 1 calc R . .
H49B H 0.0105 0.1933 0.4990 0.063 Uiso 1 1 calc R . .
H49C H -0.0284 0.1998 0.4241 0.063 Uiso 1 1 calc R . .
C50 C -0.13411(18) 0.3050(2) 0.48231(19) 0.0363(8) Uani 1 1 d . . .
H50A H -0.1754 0.2614 0.4711 0.054 Uiso 1 1 calc R . .
H50B H -0.1229 0.3054 0.4347 0.054 Uiso 1 1 calc R . .
H50C H -0.1511 0.3581 0.5148 0.054 Uiso 1 1 calc R . .
C51 C 0.3028(2) 0.2691(2) -0.1871(2) 0.0598(11) Uani 1 1 d DU . .
C52A C 0.3494(5) 0.2077(4) -0.1664(4) 0.077(2) Uani 0.559(5) 1 d PDU C 1
H52A H 0.4018 0.2335 -0.1411 0.116 Uiso 0.559(5) 1 calc PR C 1
H52B H 0.3530 0.1583 -0.2129 0.116 Uiso 0.559(5) 1 calc PR C 1
H52C H 0.3226 0.1929 -0.1321 0.116 Uiso 0.559(5) 1 calc PR C 1
C53A C 0.2226(4) 0.2206(5) -0.2159(5) 0.072(3) Uani 0.559(5) 1 d PDU C 1
H53A H 0.2019 0.2149 -0.1739 0.108 Uiso 0.559(5) 1 calc PR C 1
H53B H 0.2271 0.1661 -0.2562 0.108 Uiso 0.559(5) 1 calc PR C 1
H53C H 0.1873 0.2496 -0.2362 0.108 Uiso 0.559(5) 1 calc PR C 1
C54A C 0.3466(6) 0.2735(5) -0.2486(4) 0.075(2) Uani 0.559(5) 1 d PDU C 1
H54A H 0.3181 0.3036 -0.2729 0.112 Uiso 0.559(5) 1 calc PR C 1
H54B H 0.3512 0.2179 -0.2869 0.112 Uiso 0.559(5) 1 calc PR C 1
H54C H 0.3987 0.3019 -0.2255 0.112 Uiso 0.559(5) 1 calc PR C 1
C52B C 0.3860(4) 0.2602(6) -0.2058(6) 0.070(3) Uani 0.441(5) 1 d PDU C 2
H52D H 0.4092 0.3127 -0.2006 0.105 Uiso 0.441(5) 1 calc PR C 2
H52E H 0.3851 0.2185 -0.2581 0.105 Uiso 0.441(5) 1 calc PR C 2
H52F H 0.4169 0.2436 -0.1707 0.105 Uiso 0.441(5) 1 calc PR C 2
C53B C 0.2556(7) 0.1965(5) -0.1868(6) 0.069(3) Uani 0.441(5) 1 d PDU C 2
H53D H 0.2800 0.1837 -0.1462 0.103 Uiso 0.441(5) 1 calc PR C 2
H53E H 0.2538 0.1488 -0.2359 0.103 Uiso 0.441(5) 1 calc PR C 2
H53F H 0.2025 0.2105 -0.1781 0.103 Uiso 0.441(5) 1 calc PR C 2
C54B C 0.2627(6) 0.2917(6) -0.2497(4) 0.076(3) Uani 0.441(5) 1 d PDU C 2
H54D H 0.2082 0.2998 -0.2429 0.115 Uiso 0.441(5) 1 calc PR C 2
H54E H 0.2652 0.2471 -0.2999 0.115 Uiso 0.441(5) 1 calc PR C 2
H54F H 0.2895 0.3423 -0.2455 0.115 Uiso 0.441(5) 1 calc PR C 2
C55 C 0.3275(2) 0.9369(2) 0.5367(2) 0.0453(10) Uani 1 1 d . . .
C56 C 0.2988(3) 0.9049(2) 0.5916(2) 0.0667(13) Uani 1 1 d . . .
H56A H 0.2450 0.8801 0.5726 0.100 Uiso 1 1 calc R . .
H56B H 0.3011 0.9506 0.6422 0.100 Uiso 1 1 calc R . .
H56C H 0.3320 0.8637 0.5948 0.100 Uiso 1 1 calc R . .
C57 C 0.4130(2) 0.9736(2) 0.5681(2) 0.0534(11) Uani 1 1 d . . .
H57A H 0.4450 0.9305 0.5687 0.080 Uiso 1 1 calc R . .
H57B H 0.4158 1.0170 0.6200 0.080 Uiso 1 1 calc R . .
H57C H 0.4323 0.9965 0.5356 0.080 Uiso 1 1 calc R . .
C58 C 0.2776(3) 1.0047(2) 0.5372(3) 0.0736(14) Uani 1 1 d . . .
H58A H 0.2945 1.0258 0.5024 0.110 Uiso 1 1 calc R . .
H58B H 0.2835 1.0492 0.5888 0.110 Uiso 1 1 calc R . .
H58C H 0.2229 0.9825 0.5207 0.110 Uiso 1 1 calc R . .
C59 C 0.3825(3) 0.5764(2) -0.0321(2) 0.0530(11) Uani 1 1 d . . .
C60 C 0.4501(2) 0.6109(3) 0.0352(2) 0.0624(12) Uani 1 1 d . . .
H60A H 0.4296 0.6219 0.0827 0.094 Uiso 1 1 calc R . .
H60B H 0.4750 0.6618 0.0384 0.094 Uiso 1 1 calc R . .
H60C H 0.4883 0.5707 0.0271 0.094 Uiso 1 1 calc R . .
C61 C 0.4169(3) 0.5643(3) -0.1044(3) 0.095(2) Uani 1 1 d . . .
H61A H 0.4590 0.5286 -0.1109 0.143 Uiso 1 1 calc R . .
H61B H 0.4374 0.6176 -0.0999 0.143 Uiso 1 1 calc R . .
H61C H 0.3762 0.5391 -0.1486 0.143 Uiso 1 1 calc R . .
C62 C 0.3215(3) 0.6394(3) -0.0208(3) 0.0729(14) Uani 1 1 d . . .
H62A H 0.2774 0.6153 -0.0618 0.109 Uiso 1 1 calc R . .
H62B H 0.3454 0.6887 -0.0219 0.109 Uiso 1 1 calc R . .
H62C H 0.3033 0.6541 0.0283 0.109 Uiso 1 1 calc R . .
C63 C 0.3654(2) 0.8607(2) 0.2645(2) 0.0438(9) Uani 1 1 d . . .
C64 C 0.3840(3) 0.9534(2) 0.2981(3) 0.0724(14) Uani 1 1 d . . .
H64A H 0.3913 0.9692 0.2573 0.109 Uiso 1 1 calc R . .
H64B H 0.4317 0.9699 0.3350 0.109 Uiso 1 1 calc R . .
H64C H 0.3408 0.9805 0.3237 0.109 Uiso 1 1 calc R . .
C65 C 0.4384(2) 0.8222(2) 0.2340(2) 0.0528(10) Uani 1 1 d . . .
H65A H 0.4279 0.7623 0.2094 0.079 Uiso 1 1 calc R . .
H65B H 0.4812 0.8384 0.2762 0.079 Uiso 1 1 calc R . .
H65C H 0.4528 0.8410 0.1969 0.079 Uiso 1 1 calc R . .
C66 C 0.2990(3) 0.8359(3) 0.1986(3) 0.0768(15) Uani 1 1 d . . .
H66A H 0.2875 0.7762 0.1745 0.115 Uiso 1 1 calc R . .
H66B H 0.3142 0.8539 0.1612 0.115 Uiso 1 1 calc R . .
H66C H 0.2526 0.8616 0.2179 0.115 Uiso 1 1 calc R . .
C67 C 0.27513(17) 0.20627(18) 0.34517(17) 0.0259(7) Uani 1 1 d . . .
C68 C 0.25787(19) 0.12389(19) 0.32708(18) 0.0313(8) Uani 1 1 d . . .
H68 H 0.2986 0.0897 0.3245 0.038 Uiso 1 1 calc R . .
C69 C 0.18100(19) 0.09196(19) 0.31286(18) 0.0335(8) Uani 1 1 d . . .
H69 H 0.1684 0.0366 0.3033 0.040 Uiso 1 1 calc R . .
C70 C 0.12324(18) 0.14141(19) 0.31280(18) 0.0317(8) Uani 1 1 d . . .
H70 H 0.0706 0.1191 0.3026 0.038 Uiso 1 1 calc R . .
C71 C 0.21274(17) 0.25188(18) 0.34366(16) 0.0240(7) Uani 1 1 d . . .
H71 H 0.2234 0.3081 0.3552 0.029 Uiso 1 1 calc R . .
C72 C 0.41548(17) 0.24668(18) 0.45625(18) 0.0281(7) Uani 1 1 d . . .
C73 C 0.48206(18) 0.2970(2) 0.49755(19) 0.0337(8) Uani 1 1 d . . .
H73 H 0.5010 0.3376 0.4835 0.040 Uiso 1 1 calc R . .
C74 C 0.5214(2) 0.2896(2) 0.5585(2) 0.0396(9) Uani 1 1 d . . .
H74 H 0.5679 0.3239 0.5853 0.047 Uiso 1 1 calc R . .
C75 C 0.4936(2) 0.2327(2) 0.5809(2) 0.0426(9) Uani 1 1 d . . .
H75 H 0.5213 0.2271 0.6227 0.051 Uiso 1 1 calc R . .
C76 C 0.4261(2) 0.1842(2) 0.5427(2) 0.0441(9) Uani 1 1 d . . .
H76 H 0.4058 0.1462 0.5592 0.053 Uiso 1 1 calc R . .
C77 C 0.3869(2) 0.1903(2) 0.47988(19) 0.0368(8) Uani 1 1 d . . .
H77 H 0.3404 0.1559 0.4531 0.044 Uiso 1 1 calc R . .
C78 C 0.42247(19) 0.17263(19) 0.29818(19) 0.0307(8) Uani 1 1 d . . .
C79 C 0.3869(2) 0.1321(2) 0.2235(2) 0.0381(8) Uani 1 1 d . . .
H79 H 0.3370 0.1451 0.2094 0.046 Uiso 1 1 calc R . .
C80 C 0.4232(3) 0.0723(2) 0.1687(2) 0.0518(10) Uani 1 1 d . . .
H80 H 0.3986 0.0453 0.1174 0.062 Uiso 1 1 calc R . .
C81 C 0.4950(3) 0.0530(3) 0.1896(3) 0.0600(12) Uani 1 1 d . . .
H81 H 0.5202 0.0125 0.1525 0.072 Uiso 1 1 calc R . .
C82 C 0.5302(2) 0.0914(2) 0.2629(3) 0.0577(11) Uani 1 1 d . . .
H82 H 0.5797 0.0773 0.2766 0.069 Uiso 1 1 calc R . .
C83 C 0.4947(2) 0.1511(2) 0.3181(2) 0.0444(9) Uani 1 1 d . . .
H83 H 0.5197 0.1771 0.3693 0.053 Uiso 1 1 calc R . .
C84 C 0.46750(17) 0.45570(19) 0.27522(17) 0.0263(7) Uani 1 1 d . . .
C85 C 0.40677(18) 0.47865(19) 0.23917(17) 0.0295(7) Uani 1 1 d . . .
H85 H 0.3589 0.4449 0.2227 0.035 Uiso 1 1 calc R . .
C86 C 0.47794(19) 0.5913(2) 0.24930(19) 0.0369(8) Uani 1 1 d . . .
H86 H 0.4823 0.6384 0.2399 0.044 Uiso 1 1 calc R . .
C87 C 0.5412(2) 0.5742(2) 0.2863(2) 0.0404(9) Uani 1 1 d . . .
H87 H 0.5884 0.6091 0.3021 0.048 Uiso 1 1 calc R . .
C88 C 0.53612(19) 0.5058(2) 0.30070(18) 0.0343(8) Uani 1 1 d . . .
H88 H 0.5790 0.4938 0.3275 0.041 Uiso 1 1 calc R . .
C89 C 0.54232(17) 0.33136(19) 0.30383(17) 0.0285(7) Uani 1 1 d . . .
C90 C 0.57279(19) 0.2658(2) 0.25005(19) 0.0386(8) Uani 1 1 d . . .
H90 H 0.5439 0.2351 0.2010 0.046 Uiso 1 1 calc R . .
C91 C 0.6454(2) 0.2455(2) 0.2681(2) 0.0488(10) Uani 1 1 d . . .
H91 H 0.6659 0.2001 0.2312 0.059 Uiso 1 1 calc R . .
C92 C 0.6887(2) 0.2897(2) 0.3388(2) 0.0424(9) Uani 1 1 d . . .
H92 H 0.7388 0.2751 0.3503 0.051 Uiso 1 1 calc R . .
C93 C 0.65870(19) 0.3555(2) 0.3926(2) 0.0365(8) Uani 1 1 d . . .
H93 H 0.6884 0.3865 0.4412 0.044 Uiso 1 1 calc R . .
C94 C 0.58608(18) 0.3763(2) 0.37599(18) 0.0301(7) Uani 1 1 d . . .
H94 H 0.5655 0.4212 0.4134 0.036 Uiso 1 1 calc R . .
C95 C 0.39614(18) 0.29732(18) 0.19534(18) 0.0290(7) Uani 1 1 d . . .
C96 C 0.31611(19) 0.27722(19) 0.18762(19) 0.0342(8) Uani 1 1 d . . .
H96 H 0.2908 0.2953 0.2315 0.041 Uiso 1 1 calc R . .
C97 C 0.2736(2) 0.2313(2) 0.1166(2) 0.0435(9) Uani 1 1 d . . .
H97 H 0.2194 0.2169 0.1114 0.052 Uiso 1 1 calc R . .
C98 C 0.3112(3) 0.2066(2) 0.0530(2) 0.0553(11) Uani 1 1 d . . .
H98 H 0.2825 0.1745 0.0041 0.066 Uiso 1 1 calc R . .
C99 C 0.3895(2) 0.2279(3) 0.0597(2) 0.0554(11) Uani 1 1 d . . .
H99 H 0.4147 0.2107 0.0158 0.066 Uiso 1 1 calc R . .
C100 C 0.4308(2) 0.2743(2) 0.13071(19) 0.0415(9) Uani 1 1 d . . .
H100 H 0.4843 0.2908 0.1352 0.050 Uiso 1 1 calc R . .

loop_
_atom_site_aniso_label
_atom_site_aniso_U_11
_atom_site_aniso_U_22
_atom_site_aniso_U_33
_atom_site_aniso_U_23
_atom_site_aniso_U_13
_atom_site_aniso_U_12
Pt1 0.02353(7) 0.01851(7) 0.02821(8) 0.01140(5) 0.00284(5) -0.00315(5)
Zn1 0.02578(19) 0.01787(18) 0.02371(19) 0.00593(16) 0.00370(15) -0.00715(14)
Zn2 0.0348(2) 0.02214(19) 0.0325(2) 0.01583(17) 0.00139(17) -0.00825(16)
Cl1 0.0354(4) 0.0276(4) 0.0333(5) 0.0119(4) 0.0107(4) -0.0015(3)
Cl2 0.0456(5) 0.0192(4) 0.0367(5) 0.0120(4) 0.0065(4) -0.0026(3)
P1 0.0250(4) 0.0207(4) 0.0335(5) 0.0147(4) 0.0044(4) -0.0010(3)
P2 0.0239(4) 0.0228(4) 0.0289(5) 0.0136(4) 0.0021(3) -0.0047(3)
O1 0.0312(12) 0.0230(11) 0.0259(12) 0.0073(10) 0.0001(9) -0.0125(9)
O2 0.0303(12) 0.0270(12) 0.0233(12) 0.0023(10) 0.0072(9) -0.0105(10)
O3 0.0569(16) 0.0292(13) 0.0356(14) 0.0210(12) 0.0031(12) -0.0113(11)
O4 0.0556(16) 0.0234(13) 0.0408(15) 0.0183(12) 0.0002(12) -0.0099(11)
N1 0.0261(14) 0.0188(13) 0.0241(14) 0.0060(12) 0.0018(11) -0.0053(11)
N2 0.0291(14) 0.0170(13) 0.0214(14) 0.0040(12) 0.0059(11) -0.0048(11)
N3 0.0318(15) 0.0242(14) 0.0287(15) 0.0138(13) 0.0009(12) -0.0077(12)
N4 0.0290(14) 0.0187(14) 0.0296(15) 0.0119(13) 0.0014(11) -0.0071(11)
N5 0.0295(14) 0.0204(14) 0.0239(14) 0.0086(12) 0.0038(11) -0.0028(11)
N6 0.0321(15) 0.0269(15) 0.0340(16) 0.0185(13) 0.0032(12) -0.0069(12)
C1 0.0227(16) 0.0214(16) 0.0261(18) 0.0088(14) 0.0034(13) -0.0017(13)
C2 0.0259(17) 0.0211(16) 0.0322(19) 0.0103(15) 0.0045(14) -0.0018(13)
C3 0.0308(18) 0.0240(17) 0.036(2) 0.0099(16) -0.0032(15) -0.0089(14)
C4 0.0320(18) 0.0315(19) 0.0293(18) 0.0104(16) -0.0043(14) -0.0096(15)
C5 0.039(2) 0.034(2) 0.0300(19) 0.0148(16) -0.0011(15) -0.0097(16)
C6 0.0271(17) 0.0210(16) 0.0300(18) 0.0080(15) -0.0012(14) -0.0059(13)
C7 0.0312(17) 0.0225(17) 0.0275(18) 0.0110(15) 0.0046(14) -0.0035(14)
C8 0.0239(16) 0.0153(15) 0.0296(17) 0.0098(14) -0.0007(13) -0.0062(12)
C9 0.0322(17) 0.0164(16) 0.0237(17) 0.0050(14) 0.0008(14) -0.0062(13)
C10 0.0279(17) 0.0227(17) 0.0298(18) 0.0127(15) 0.0034(14) -0.0039(13)
C11 0.0255(16) 0.0196(16) 0.0329(18) 0.0105(15) 0.0007(14) -0.0061(13)
C12 0.0325(17) 0.0179(16) 0.0259(17) 0.0072(14) 0.0052(14) -0.0046(13)
C13 0.0252(16) 0.0169(15) 0.0299(18) 0.0099(14) 0.0052(13) -0.0027(13)
C14 0.0314(18) 0.0156(16) 0.036(2) 0.0052(15) 0.0065(15) -0.0059(13)
C15 0.0316(18) 0.0223(17) 0.0262(17) 0.0062(15) 0.0069(14) -0.0052(14)
C16 0.037(2) 0.0310(19) 0.032(2) 0.0023(16) 0.0064(16) -0.0144(15)
C17 0.042(2) 0.040(2) 0.0265(19) 0.0033(17) 0.0094(16) -0.0106(17)
C18 0.0349(19) 0.038(2) 0.0273(19) 0.0098(17) 0.0113(15) -0.0053(16)
C19 0.0298(18) 0.0260(18) 0.0307(19) 0.0086(16) 0.0078(15) -0.0009(14)
C20 0.0265(17) 0.0249(17) 0.0268(18) 0.0043(15) 0.0086(14) -0.0018(14)
C21 0.0378(19) 0.034(2) 0.036(2) 0.0233(18) -0.0038(16) -0.0083(15)
C22 0.0393(19) 0.0330(19) 0.0276(18) 0.0153(16) 0.0038(15) -0.0085(15)
C23 0.043(2) 0.038(2) 0.034(2) 0.0146(18) 0.0007(16) -0.0172(17)
C24 0.051(2) 0.044(2) 0.0281(19) 0.0150(18) 0.0007(17) -0.0192(18)
C25 0.054(2) 0.056(3) 0.033(2) 0.024(2) 0.0027(18) -0.023(2)
C26 0.049(2) 0.040(2) 0.0279(19) 0.0169(18) -0.0016(16) -0.0172(17)
C27 0.0374(19) 0.0293(19) 0.035(2) 0.0187(17) 0.0006(15) -0.0109(15)
C28 0.0239(16) 0.0235(17) 0.0347(19) 0.0111(16) 0.0034(14) -0.0042(13)
C29 0.0222(16) 0.0193(16) 0.039(2) 0.0126(15) 0.0020(14) -0.0017(13)
C30 0.0265(17) 0.0218(17) 0.047(2) 0.0162(17) -0.0020(15) -0.0020(14)
C31 0.0296(18) 0.0202(17) 0.058(2) 0.0205(18) 0.0012(16) -0.0017(14)
C32 0.034(2) 0.0169(17) 0.069(3) 0.0182(19) 0.0073(18) -0.0030(14)
C33 0.0302(19) 0.0207(17) 0.055(2) 0.0094(17) 0.0080(17) -0.0042(14)
C34 0.0266(17) 0.0255(18) 0.045(2) 0.0159(17) 0.0059(15) -0.0043(14)
C35 0.052(2) 0.0373(19) 0.0265(17) 0.0106(16) -0.0062(15) -0.0151(16)
C36A 0.048(3) 0.062(3) 0.040(3) 0.014(3) -0.014(2) -0.015(3)
C37A 0.074(3) 0.053(3) 0.026(2) 0.010(2) -0.009(2) -0.025(3)
C38A 0.069(3) 0.046(3) 0.031(2) 0.005(2) -0.001(3) 0.001(3)
C36B 0.069(6) 0.056(6) 0.033(5) 0.002(5) -0.015(5) -0.013(5)
C37B 0.064(6) 0.045(5) 0.029(5) 0.008(5) -0.015(5) -0.010(5)
C38B 0.059(7) 0.047(6) 0.034(6) -0.001(5) -0.004(6) -0.018(6)
C39 0.065(2) 0.070(3) 0.031(2) 0.005(2) -0.0007(18) -0.025(2)
C40A 0.065(4) 0.067(5) 0.048(4) 0.006(4) -0.024(3) -0.007(4)
C41A 0.104(6) 0.089(7) 0.027(4) 0.010(4) 0.004(4) -0.034(5)
C42A 0.078(5) 0.076(5) 0.038(4) -0.009(4) -0.007(4) -0.021(4)
C40B 0.070(5) 0.075(5) 0.040(4) 0.004(5) -0.005(4) -0.035(5)
C41B 0.065(5) 0.089(6) 0.038(5) -0.014(4) -0.026(4) -0.015(5)
C42B 0.088(6) 0.077(7) 0.031(5) 0.008(5) -0.004(4) -0.009(5)
C43 0.0296(18) 0.0286(18) 0.0356(19) 0.0122(16) 0.0044(15) -0.0084(14)
C44 0.055(2) 0.055(3) 0.050(2) 0.024(2) -0.0015(19) -0.033(2)
C45 0.051(2) 0.045(2) 0.057(2) 0.034(2) 0.0077(19) -0.0055(18)
C46 0.046(2) 0.047(2) 0.057(3) 0.016(2) 0.025(2) -0.0003(19)
C47 0.0278(17) 0.0331(19) 0.0348(19) 0.0143(16) 0.0074(15) -0.0050(14)
C48 0.037(2) 0.057(3) 0.046(2) 0.028(2) 0.0053(17) -0.0110(18)
C49 0.042(2) 0.035(2) 0.053(2) 0.0212(19) 0.0132(18) -0.0029(16)
C50 0.0311(19) 0.037(2) 0.037(2) 0.0130(17) 0.0076(15) -0.0045(15)
C51 0.080(3) 0.051(2) 0.034(2) 0.0078(18) 0.0115(19) -0.026(2)
C52A 0.095(5) 0.060(4) 0.050(4) -0.001(3) 0.020(4) -0.016(4)
C53A 0.084(5) 0.056(5) 0.051(5) 0.001(4) 0.014(4) -0.030(4)
C54A 0.096(5) 0.061(4) 0.040(4) -0.007(4) 0.031(4) -0.027(4)
C52B 0.086(5) 0.054(5) 0.045(5) -0.002(4) 0.022(4) -0.015(4)
C53B 0.093(6) 0.051(5) 0.045(5) 0.004(4) 0.016(4) -0.021(4)
C54B 0.117(6) 0.062(5) 0.026(4) -0.002(4) 0.011(5) -0.022(5)
C55 0.044(2) 0.0219(18) 0.058(2) 0.0051(18) 0.0143(19) -0.0072(16)
C56 0.074(3) 0.038(2) 0.062(3) -0.003(2) 0.024(2) -0.025(2)
C57 0.056(3) 0.033(2) 0.059(3) 0.009(2) 0.012(2) -0.0143(19)
C58 0.066(3) 0.036(2) 0.098(4) 0.006(3) 0.024(3) 0.005(2)
C59 0.077(3) 0.044(2) 0.040(2) 0.023(2) 0.008(2) -0.025(2)
C60 0.061(3) 0.051(3) 0.064(3) 0.018(2) 0.007(2) -0.028(2)
C61 0.146(5) 0.067(3) 0.065(3) 0.021(3) 0.040(3) -0.055(3)
C62 0.107(4) 0.057(3) 0.069(3) 0.047(3) -0.002(3) -0.021(3)
C63 0.049(2) 0.030(2) 0.064(3) 0.032(2) 0.006(2) 0.0003(17)
C64 0.103(4) 0.030(2) 0.100(4) 0.040(3) 0.031(3) 0.005(2)
C65 0.062(3) 0.041(2) 0.065(3) 0.031(2) 0.019(2) -0.002(2)
C66 0.078(3) 0.078(3) 0.105(4) 0.073(3) -0.003(3) -0.001(3)
C67 0.0271(17) 0.0223(17) 0.0276(17) 0.0114(14) 0.0023(13) -0.0063(13)
C68 0.0334(18) 0.0242(17) 0.0362(19) 0.0147(16) -0.0007(15) -0.0008(14)
C69 0.039(2) 0.0206(17) 0.040(2) 0.0149(16) -0.0024(16) -0.0071(15)
C70 0.0314(18) 0.0254(18) 0.0356(19) 0.0130(16) 0.0002(15) -0.0115(14)
C71 0.0295(17) 0.0182(16) 0.0217(16) 0.0068(14) 0.0037(13) -0.0060(13)
C72 0.0280(17) 0.0251(17) 0.0358(19) 0.0175(16) 0.0048(14) 0.0010(14)
C73 0.0299(18) 0.0332(19) 0.044(2) 0.0236(17) 0.0038(16) -0.0018(15)
C74 0.036(2) 0.035(2) 0.047(2) 0.0196(18) -0.0032(17) -0.0037(16)
C75 0.051(2) 0.038(2) 0.040(2) 0.0212(18) -0.0064(18) 0.0050(18)
C76 0.055(2) 0.034(2) 0.051(2) 0.0272(19) 0.0027(19) -0.0058(18)
C77 0.039(2) 0.0291(19) 0.042(2) 0.0188(17) -0.0035(16) -0.0076(15)
C78 0.0355(19) 0.0204(17) 0.042(2) 0.0164(16) 0.0144(16) 0.0041(14)
C79 0.048(2) 0.0245(18) 0.046(2) 0.0175(18) 0.0161(18) 0.0024(16)
C80 0.072(3) 0.039(2) 0.047(2) 0.016(2) 0.024(2) 0.005(2)
C81 0.075(3) 0.043(3) 0.066(3) 0.020(2) 0.039(3) 0.020(2)
C82 0.053(3) 0.051(3) 0.078(3) 0.030(3) 0.029(2) 0.024(2)
C83 0.046(2) 0.033(2) 0.059(3) 0.022(2) 0.0182(19) 0.0106(17)
C84 0.0295(17) 0.0263(17) 0.0237(17) 0.0118(15) 0.0050(14) -0.0042(14)
C85 0.0317(18) 0.0254(17) 0.0335(19) 0.0163(16) 0.0022(14) -0.0097(14)
C86 0.038(2) 0.033(2) 0.045(2) 0.0238(18) 0.0046(17) -0.0105(16)
C87 0.034(2) 0.039(2) 0.051(2) 0.0261(19) -0.0009(17) -0.0159(16)
C88 0.0328(19) 0.037(2) 0.037(2) 0.0213(17) 0.0011(15) -0.0054(15)
C89 0.0258(17) 0.0307(18) 0.0310(18) 0.0162(16) 0.0025(14) -0.0037(14)
C90 0.0330(19) 0.042(2) 0.033(2) 0.0092(17) 0.0050(16) 0.0035(16)
C91 0.038(2) 0.046(2) 0.049(2) 0.005(2) 0.0137(18) 0.0124(18)
C92 0.0267(19) 0.050(2) 0.051(2) 0.022(2) 0.0050(17) 0.0085(17)
C93 0.0300(19) 0.044(2) 0.035(2) 0.0176(18) 0.0005(15) -0.0017(16)
C94 0.0294(18) 0.0295(18) 0.0317(19) 0.0135(16) 0.0054(14) -0.0007(14)
C95 0.0358(19) 0.0212(17) 0.0302(18) 0.0137(15) -0.0021(15) -0.0041(14)
C96 0.038(2) 0.0266(18) 0.036(2) 0.0140(16) -0.0012(16) -0.0036(15)
C97 0.040(2) 0.032(2) 0.049(2) 0.0140(19) -0.0129(18) -0.0066(16)
C98 0.073(3) 0.042(2) 0.033(2) 0.0060(19) -0.014(2) -0.006(2)
C99 0.064(3) 0.062(3) 0.034(2) 0.016(2) 0.003(2) -0.004(2)
C100 0.041(2) 0.047(2) 0.036(2) 0.0193(19) 0.0020(17) -0.0082(17)

loop_
_atom_type_symbol
_atom_type_description
_atom_type_scat_dispersion_real
_atom_type_scat_dispersion_imag
_atom_type_scat_source
C C 0.0033 0.0016 'International Tables Vol C Tables 4.2.6.8 and 6.1.1.4'
H H 0.0000 0.0000 'International Tables Vol C Tables 4.2.6.8 and 6.1.1.4'
Cl Cl 0.1484 0.1585 'International Tables Vol C Tables 4.2.6.8 and 6.1.1.4'
N N 0.0061 0.0033 'International Tables Vol C Tables 4.2.6.8 and 6.1.1.4'
O O 0.0106 0.0060 'International Tables Vol C Tables 4.2.6.8 and 6.1.1.4'
P P 0.1023 0.0942 'International Tables Vol C Tables 4.2.6.8 and 6.1.1.4'
Pt Pt -1.7033 8.3905 'International Tables Vol C Tables 4.2.6.8 and 6.1.1.4'
Zn Zn 0.2839 1.4301 'International Tables Vol C Tables 4.2.6.8 and 6.1.1.4'

loop_
_geom_angle_atom_site_label_1
_geom_angle_atom_site_label_2
_geom_angle_atom_site_label_3
_geom_angle
_geom_angle_site_symmetry_1
_geom_angle_site_symmetry_3
_geom_angle_publ_flag
P2 Pt1 P1 96.22(3) . . ?
P2 Pt1 Cl2 91.11(3) . . ?
P1 Pt1 Cl2 172.64(3) . . ?
P2 Pt1 Cl1 177.06(3) . . ?
P1 Pt1 Cl1 85.39(3) . . ?
Cl2 Pt1 Cl1 87.32(3) . . ?
O2 Zn1 O1 95.61(8) . . ?
O2 Zn1 N1 152.20(10) . . ?
O1 Zn1 N1 90.22(9) . . ?
O2 Zn1 N2 88.64(9) . . ?
O1 Zn1 N2 162.70(9) . . ?
N1 Zn1 N2 78.58(9) . . ?
O2 Zn1 N5 103.20(9) . . ?
O1 Zn1 N5 97.10(9) . . ?
N1 Zn1 N5 103.01(9) . . ?
N2 Zn1 N5 98.24(9) . . ?
O3 Zn2 O4 94.49(9) . . ?
O3 Zn2 N3 88.35(9) . . ?
O4 Zn2 N3 152.80(10) . . ?
O3 Zn2 N4 157.37(10) . . ?
O4 Zn2 N4 89.50(9) . . ?
N3 Zn2 N4 78.29(10) . . ?
O3 Zn2 N6 106.77(10) . . ?
O4 Zn2 N6 101.78(10) . . ?
N3 Zn2 N6 103.26(10) . . ?
N4 Zn2 N6 94.14(10) . . ?
C72 P1 C67 107.25(14) . . ?
C72 P1 C78 102.04(15) . . ?
C67 P1 C78 101.37(14) . . ?
C72 P1 Pt1 110.55(10) . . ?
C67 P1 Pt1 111.23(10) . . ?
C78 P1 Pt1 123.03(10) . . ?
C89 P2 C95 110.70(15) . . ?
C89 P2 C84 104.19(14) . . ?
C95 P2 C84 99.03(14) . . ?
C89 P2 Pt1 111.55(10) . . ?
C95 P2 Pt1 115.44(11) . . ?
C84 P2 Pt1 114.80(10) . . ?
C1 O1 Zn1 130.63(18) . . ?
C20 O2 Zn1 127.18(18) . . ?
C21 O3 Zn2 127.59(19) . . ?
C30 O4 Zn2 129.7(2) . . ?
C7 N1 C8 121.1(2) . . ?
C7 N1 Zn1 124.0(2) . . ?
C8 N1 Zn1 114.45(18) . . ?
C14 N2 C13 123.4(2) . . ?
C14 N2 Zn1 121.2(2) . . ?
C13 N2 Zn1 114.14(18) . . ?
C27 N3 C10 122.0(3) . . ?
C27 N3 Zn2 121.6(2) . . ?
C10 N3 Zn2 114.88(19) . . ?
C28 N4 C11 122.4(3) . . ?
C28 N4 Zn2 122.8(2) . . ?
C11 N4 Zn2 114.49(19) . . ?
C70 N5 C71 118.3(3) . . ?
C70 N5 Zn1 118.4(2) . . ?
C71 N5 Zn1 123.2(2) . . ?
C85 N6 C86 116.9(3) . . ?
C85 N6 Zn2 116.6(2) . . ?
C86 N6 Zn2 125.6(2) . . ?
O1 C1 C6 123.1(3) . . ?
O1 C1 C2 119.9(3) . . ?
C6 C1 C2 116.9(3) . . ?
C3 C2 C1 118.7(3) . . ?
C3 C2 C43 121.1(3) . . ?
C1 C2 C43 120.2(3) . . ?
C2 C3 C4 124.4(3) . . ?
C2 C3 H3 117.8 . . ?
C4 C3 H3 117.8 . . ?
C5 C4 C3 116.4(3) . . ?
C5 C4 C35 123.2(3) . . ?
C3 C4 C35 120.4(3) . . ?
C4 C5 C6 122.6(3) . . ?
C4 C5 H5 118.7 . . ?
C6 C5 H5 118.7 . . ?
C5 C6 C1 120.6(3) . . ?
C5 C6 C7 114.7(3) . . ?
C1 C6 C7 124.6(3) . . ?
N1 C7 C6 127.0(3) . . ?
N1 C7 H7 116.5 . . ?
C6 C7 H7 116.5 . . ?
C9 C8 C13 119.9(3) . . ?
C9 C8 N1 124.5(3) . . ?
C13 C8 N1 115.5(2) . . ?
C8 C9 C10 121.3(3) . . ?
C8 C9 H9 119.4 . . ?
C10 C9 H9 119.4 . . ?
C9 C10 N3 125.2(3) . . ?
C9 C10 C11 118.6(3) . . ?
N3 C10 C11 116.2(3) . . ?
C12 C11 N4 125.6(3) . . ?
C12 C11 C10 119.5(3) . . ?
N4 C11 C10 114.8(3) . . ?
C11 C12 C13 121.5(3) . . ?
C11 C12 H12 119.3 . . ?
C13 C12 H12 119.3 . . ?
C12 C13 N2 125.7(3) . . ?
C12 C13 C8 118.7(3) . . ?
N2 C13 C8 115.6(2) . . ?
N2 C14 C15 126.6(3) . . ?
N2 C14 H14 116.7 . . ?
C15 C14 H14 116.7 . . ?
C16 C15 C20 119.9(3) . . ?
C16 C15 C14 116.1(3) . . ?
C20 C15 C14 124.0(3) . . ?
C17 C16 C15 122.8(3) . . ?
C17 C16 H16 118.6 . . ?
C15 C16 H16 118.6 . . ?
C16 C17 C18 116.3(3) . . ?
C16 C17 C39 121.6(3) . . ?
C18 C17 C39 122.1(3) . . ?
C19 C18 C17 124.8(3) . . ?
C19 C18 H18 117.6 . . ?
C17 C18 H18 117.6 . . ?
C18 C19 C20 118.8(3) . . ?
C18 C19 C47 122.0(3) . . ?
C20 C19 C47 119.2(3) . . ?
O2 C20 C15 123.0(3) . . ?
O2 C20 C19 119.7(3) . . ?
C15 C20 C19 117.3(3) . . ?
O3 C21 C26 119.8(3) . . ?
O3 C21 C22 122.4(3) . . ?
C26 C21 C22 117.7(3) . . ?
C23 C22 C27 115.9(3) . . ?
C23 C22 C21 120.3(3) . . ?
C27 C22 C21 123.8(3) . . ?
C24 C23 C22 122.4(3) . . ?
C24 C23 H23 118.8 . . ?
C22 C23 H23 118.8 . . ?
C23 C24 C25 116.0(3) . . ?
C23 C24 C51 121.9(3) . . ?
C25 C24 C51 122.1(3) . . ?
C26 C25 C24 124.8(3) . . ?
C26 C25 H25 117.6 . . ?
C24 C25 H25 117.6 . . ?
C25 C26 C21 118.7(3) . . ?
C25 C26 C59 122.0(3) . . ?
C21 C26 C59 119.3(3) . . ?
N3 C27 C22 126.7(3) . . ?
N3 C27 H27 116.6 . . ?
C22 C27 H27 116.6 . . ?
N4 C28 C29 126.0(3) . . ?
N4 C28 H28 117.0 . . ?
C29 C28 H28 117.0 . . ?
C34 C29 C30 119.8(3) . . ?
C34 C29 C28 115.4(3) . . ?
C30 C29 C28 124.7(3) . . ?
O4 C30 C29 123.5(3) . . ?
O4 C30 C31 118.4(3) . . ?
C29 C30 C31 118.0(3) . . ?
C32 C31 C30 118.1(3) . . ?
C32 C31 C63 121.3(3) . . ?
C30 C31 C63 120.5(3) . . ?
C31 C32 C33 124.9(3) . . ?
C31 C32 H32 117.5 . . ?
C33 C32 H32 117.5 . . ?
C34 C33 C32 116.0(3) . . ?
C34 C33 C55 124.6(3) . . ?
C32 C33 C55 119.5(3) . . ?
C33 C34 C29 123.1(3) . . ?
C33 C34 H34 118.5 . . ?
C29 C34 H34 118.5 . . ?
C38A C35 C37A 109.8(4) . . ?
C38A C35 C36B 139.8(7) . . ?
C37A C35 C36B 61.8(8) . . ?
C38A C35 C4 108.1(3) . . ?
C37A C35 C4 111.8(3) . . ?
C36B C35 C4 111.4(7) . . ?
C37A C35 C38B 132.9(8) . . ?
C36B C35 C38B 116.5(11) . . ?
C4 C35 C38B 111.5(7) . . ?
C38A C35 C37B 65.1(7) . . ?
C37A C35 C37B 50.4(7) . . ?
C36B C35 C37B 110.8(11) . . ?
C4 C35 C37B 104.7(6) . . ?
C38B C35 C37B 100.8(10) . . ?
C38A C35 C36A 109.7(4) . . ?
C37A C35 C36A 107.6(3) . . ?
C36B C35 C36A 48.8(8) . . ?
C4 C35 C36A 109.8(3) . . ?
C38B C35 C36A 73.6(8) . . ?
C37B C35 C36A 144.7(7) . . ?
C35 C36A H36A 109.5 . . ?
C35 C36A H36B 109.5 . . ?
C35 C36A H36C 109.5 . . ?
C35 C37A H37A 109.5 . . ?
C35 C37A H37B 109.5 . . ?
C35 C37A H37C 109.5 . . ?
C35 C38A H38A 109.5 . . ?
C35 C38A H38B 109.5 . . ?
C35 C38A H38C 109.5 . . ?
C35 C36B H36D 109.5 . . ?
C35 C36B H36E 109.5 . . ?
H36D C36B H36E 109.5 . . ?
C35 C36B H36F 109.5 . . ?
H36D C36B H36F 109.5 . . ?
H36E C36B H36F 109.5 . . ?
C35 C37B H37D 109.5 . . ?
C35 C37B H37E 109.5 . . ?
H37D C37B H37E 109.5 . . ?
C35 C37B H37F 109.5 . . ?
H37D C37B H37F 109.5 . . ?
H37E C37B H37F 109.5 . . ?
C35 C38B H38D 109.5 . . ?
C35 C38B H38E 109.5 . . ?
H38D C38B H38E 109.5 . . ?
C35 C38B H38F 109.5 . . ?
H38D C38B H38F 109.5 . . ?
H38E C38B H38F 109.5 . . ?
C41A C39 C40A 125.2(7) . . ?
C41A C39 C40B 130.5(7) . . ?
C40A C39 C42B 136.3(7) . . ?
C40B C39 C42B 118.5(8) . . ?
C41A C39 C17 113.7(5) . . ?
C40A C39 C17 111.1(4) . . ?
C40B C39 C17 115.4(5) . . ?
C42B C39 C17 112.6(6) . . ?
C41A C39 C41B 74.1(6) . . ?
C40A C39 C41B 64.3(6) . . ?
C40B C39 C41B 97.7(7) . . ?
C42B C39 C41B 103.6(7) . . ?
C17 C39 C41B 106.2(4) . . ?
C41A C39 C42A 96.8(6) . . ?
C40A C39 C42A 99.6(6) . . ?
C40B C39 C42A 64.1(6) . . ?
C42B C39 C42A 67.5(6) . . ?
C17 C39 C42A 106.1(4) . . ?
C41B C39 C42A 147.4(5) . . ?
C39 C40A H40A 109.5 . . ?
C39 C40A H40B 109.5 . . ?
C39 C40A H40C 109.5 . . ?
C39 C41A H41A 109.5 . . ?
C39 C41A H41B 109.5 . . ?
C39 C41A H41C 109.5 . . ?
C39 C42A H42A 109.5 . . ?
C39 C42A H42B 109.5 . . ?
C39 C42A H42C 109.5 . . ?
C39 C40B H40D 109.5 . . ?
C39 C40B H40E 109.5 . . ?
H40D C40B H40E 109.5 . . ?
C39 C40B H40F 109.5 . . ?
H40D C40B H40F 109.5 . . ?
H40E C40B H40F 109.5 . . ?
C39 C41B H41D 109.5 . . ?
C39 C41B H41E 109.5 . . ?
H41D C41B H41E 109.5 . . ?
C39 C41B H41F 109.5 . . ?
H41D C41B H41F 109.5 . . ?
H41E C41B H41F 109.5 . . ?
C39 C42B H42D 109.5 . . ?
C39 C42B H42E 109.5 . . ?
H42D C42B H42E 109.5 . . ?
C39 C42B H42F 109.5 . . ?
H42D C42B H42F 109.5 . . ?
H42E C42B H42F 109.5 . . ?
C45 C43 C46 109.1(3) . . ?
C45 C43 C2 110.9(3) . . ?
C46 C43 C2 109.9(3) . . ?
C45 C43 C44 107.6(3) . . ?
C46 C43 C44 107.2(3) . . ?
C2 C43 C44 112.1(3) . . ?
C43 C44 H44A 109.5 . . ?
C43 C44 H44B 109.5 . . ?
H44A C44 H44B 109.5 . . ?
C43 C44 H44C 109.5 . . ?
H44A C44 H44C 109.5 . . ?
H44B C44 H44C 109.5 . . ?
C43 C45 H45A 109.5 . . ?
C43 C45 H45B 109.5 . . ?
H45A C45 H45B 109.5 . . ?
C43 C45 H45C 109.5 . . ?
H45A C45 H45C 109.5 . . ?
H45B C45 H45C 109.5 . . ?
C43 C46 H46A 109.5 . . ?
C43 C46 H46B 109.5 . . ?
H46A C46 H46B 109.5 . . ?
C43 C46 H46C 109.5 . . ?
H46A C46 H46C 109.5 . . ?
H46B C46 H46C 109.5 . . ?
C48 C47 C19 111.8(3) . . ?
C48 C47 C50 108.2(3) . . ?
C19 C47 C50 109.4(3) . . ?
C48 C47 C49 107.8(3) . . ?
C19 C47 C49 110.7(3) . . ?
C50 C47 C49 108.8(3) . . ?
C47 C48 H48A 109.5 . . ?
C47 C48 H48B 109.5 . . ?
H48A C48 H48B 109.5 . . ?
C47 C48 H48C 109.5 . . ?
H48A C48 H48C 109.5 . . ?
H48B C48 H48C 109.5 . . ?
C47 C49 H49A 109.5 . . ?
C47 C49 H49B 109.5 . . ?
H49A C49 H49B 109.5 . . ?
C47 C49 H49C 109.5 . . ?
H49A C49 H49C 109.5 . . ?
H49B C49 H49C 109.5 . . ?
C47 C50 H50A 109.5 . . ?
C47 C50 H50B 109.5 . . ?
H50A C50 H50B 109.5 . . ?
C47 C50 H50C 109.5 . . ?
H50A C50 H50C 109.5 . . ?
H50B C50 H50C 109.5 . . ?
C53B C51 C52B 119.5(7) . . ?
C53B C51 C54A 129.7(6) . . ?
C52B C51 C53A 139.1(6) . . ?
C54A C51 C53A 115.2(5) . . ?
C53B C51 C24 112.3(5) . . ?
C52B C51 C24 108.4(5) . . ?
C54A C51 C24 118.0(4) . . ?
C53A C51 C24 112.3(4) . . ?
C53B C51 C54B 109.7(7) . . ?
C52B C51 C54B 102.0(6) . . ?
C54A C51 C54B 58.5(5) . . ?
C53A C51 C54B 72.8(6) . . ?
C24 C51 C54B 103.3(4) . . ?
C53B C51 C52A 63.2(6) . . ?
C52B C51 C52A 62.9(5) . . ?
C54A C51 C52A 100.8(6) . . ?
C53A C51 C52A 99.9(6) . . ?
C24 C51 C52A 107.8(4) . . ?
C54B C51 C52A 148.5(5) . . ?
C51 C52A H52A 109.5 . . ?
C51 C52A H52B 109.5 . . ?
C51 C52A H52C 109.5 . . ?
C51 C53A H53A 109.5 . . ?
C51 C53A H53B 109.5 . . ?
C51 C53A H53C 109.5 . . ?
C51 C54A H54A 109.5 . . ?
C51 C54A H54B 109.5 . . ?
C51 C54A H54C 109.5 . . ?
C51 C52B H52D 109.5 . . ?
C51 C52B H52E 109.5 . . ?
H52D C52B H52E 109.5 . . ?
C51 C52B H52F 109.5 . . ?
H52D C52B H52F 109.5 . . ?
H52E C52B H52F 109.5 . . ?
C51 C53B H53D 109.5 . . ?
C51 C53B H53E 109.5 . . ?
H53D C53B H53E 109.5 . . ?
C51 C53B H53F 109.5 . . ?
H53D C53B H53F 109.5 . . ?
H53E C53B H53F 109.5 . . ?
C51 C54B H54D 109.5 . . ?
C51 C54B H54E 109.5 . . ?
H54D C54B H54E 109.5 . . ?
C51 C54B H54F 109.5 . . ?
H54D C54B H54F 109.5 . . ?
H54E C54B H54F 109.5 . . ?
C33 C55 C58 110.1(3) . . ?
C33 C55 C56 112.3(3) . . ?
C58 C55 C56 107.8(3) . . ?
C33 C55 C57 109.8(3) . . ?
C58 C55 C57 109.3(3) . . ?
C56 C55 C57 107.5(3) . . ?
C55 C56 H56A 109.5 . . ?
C55 C56 H56B 109.5 . . ?
H56A C56 H56B 109.5 . . ?
C55 C56 H56C 109.5 . . ?
H56A C56 H56C 109.5 . . ?
H56B C56 H56C 109.5 . . ?
C55 C57 H57A 109.5 . . ?
C55 C57 H57B 109.5 . . ?
H57A C57 H57B 109.5 . . ?
C55 C57 H57C 109.5 . . ?
H57A C57 H57C 109.5 . . ?
H57B C57 H57C 109.5 . . ?
C55 C58 H58A 109.5 . . ?
C55 C58 H58B 109.5 . . ?
H58A C58 H58B 109.5 . . ?
C55 C58 H58C 109.5 . . ?
H58A C58 H58C 109.5 . . ?
H58B C58 H58C 109.5 . . ?
C26 C59 C61 111.7(3) . . ?
C26 C59 C60 110.4(3) . . ?
C61 C59 C60 107.5(4) . . ?
C26 C59 C62 109.7(3) . . ?
C61 C59 C62 107.1(4) . . ?
C60 C59 C62 110.4(3) . . ?
C59 C60 H60A 109.5 . . ?
C59 C60 H60B 109.5 . . ?
H60A C60 H60B 109.5 . . ?
C59 C60 H60C 109.5 . . ?
H60A C60 H60C 109.5 . . ?
H60B C60 H60C 109.5 . . ?
C59 C61 H61A 109.5 . . ?
C59 C61 H61B 109.5 . . ?
H61A C61 H61B 109.5 . . ?
C59 C61 H61C 109.5 . . ?
H61A C61 H61C 109.5 . . ?
H61B C61 H61C 109.5 . . ?
C59 C62 H62A 109.5 . . ?
C59 C62 H62B 109.5 . . ?
H62A C62 H62B 109.5 . . ?
C59 C62 H62C 109.5 . . ?
H62A C62 H62C 109.5 . . ?
H62B C62 H62C 109.5 . . ?
C64 C63 C66 107.8(3) . . ?
C64 C63 C31 111.7(3) . . ?
C66 C63 C31 110.5(3) . . ?
C64 C63 C65 107.0(3) . . ?
C66 C63 C65 109.4(4) . . ?
C31 C63 C65 110.3(3) . . ?
C63 C64 H64A 109.5 . . ?
C63 C64 H64B 109.5 . . ?
H64A C64 H64B 109.5 . . ?
C63 C64 H64C 109.5 . . ?
H64A C64 H64C 109.5 . . ?
H64B C64 H64C 109.5 . . ?
C63 C65 H65A 109.5 . . ?
C63 C65 H65B 109.5 . . ?
H65A C65 H65B 109.5 . . ?
C63 C65 H65C 109.5 . . ?
H65A C65 H65C 109.5 . . ?
H65B C65 H65C 109.5 . . ?
C63 C66 H66A 109.5 . . ?
C63 C66 H66B 109.5 . . ?
H66A C66 H66B 109.5 . . ?
C63 C66 H66C 109.5 . . ?
H66A C66 H66C 109.5 . . ?
H66B C66 H66C 109.5 . . ?
C68 C67 C71 117.3(3) . . ?
C68 C67 P1 121.1(2) . . ?
C71 C67 P1 121.6(2) . . ?
C69 C68 C67 119.6(3) . . ?
C69 C68 H68 120.2 . . ?
C67 C68 H68 120.2 . . ?
C70 C69 C68 119.0(3) . . ?
C70 C69 H69 120.5 . . ?
C68 C69 H69 120.5 . . ?
N5 C70 C69 122.6(3) . . ?
N5 C70 H70 118.7 . . ?
C69 C70 H70 118.7 . . ?
N5 C71 C67 123.0(3) . . ?
N5 C71 H71 118.5 . . ?
C67 C71 H71 118.5 . . ?
C73 C72 C77 118.4(3) . . ?
C73 C72 P1 117.7(2) . . ?
C77 C72 P1 123.6(2) . . ?
C74 C73 C72 121.2(3) . . ?
C74 C73 H73 119.4 . . ?
C72 C73 H73 119.4 . . ?
C73 C74 C75 120.1(3) . . ?
C73 C74 H74 119.9 . . ?
C75 C74 H74 119.9 . . ?
C76 C75 C74 119.7(3) . . ?
C76 C75 H75 120.1 . . ?
C74 C75 H75 120.1 . . ?
C75 C76 C77 120.3(3) . . ?
C75 C76 H76 119.8 . . ?
C77 C76 H76 119.8 . . ?
C72 C77 C76 120.1(3) . . ?
C72 C77 H77 120.0 . . ?
C76 C77 H77 120.0 . . ?
C79 C78 C83 118.6(3) . . ?
C79 C78 P1 120.8(3) . . ?
C83 C78 P1 120.6(3) . . ?
C78 C79 C80 121.0(4) . . ?
C78 C79 H79 119.5 . . ?
C80 C79 H79 119.5 . . ?
C81 C80 C79 119.3(4) . . ?
C81 C80 H80 120.3 . . ?
C79 C80 H80 120.3 . . ?
C82 C81 C80 120.4(4) . . ?
C82 C81 H81 119.8 . . ?
C80 C81 H81 119.8 . . ?
C81 C82 C83 120.9(4) . . ?
C81 C82 H82 119.5 . . ?
C83 C82 H82 119.5 . . ?
C82 C83 C78 119.8(4) . . ?
C82 C83 H83 120.1 . . ?
C78 C83 H83 120.1 . . ?
C88 C84 C85 117.5(3) . . ?
C88 C84 P2 125.9(2) . . ?
C85 C84 P2 116.5(2) . . ?
N6 C85 C84 124.7(3) . . ?
N6 C85 H85 117.6 . . ?
C84 C85 H85 117.6 . . ?
N6 C86 C87 122.7(3) . . ?
N6 C86 H86 118.6 . . ?
C87 C86 H86 118.6 . . ?
C86 C87 C88 119.6(3) . . ?
C86 C87 H87 120.2 . . ?
C88 C87 H87 120.2 . . ?
C84 C88 C87 118.5(3) . . ?
C84 C88 H88 120.8 . . ?
C87 C88 H88 120.8 . . ?
C90 C89 C94 119.4(3) . . ?
C90 C89 P2 124.7(2) . . ?
C94 C89 P2 115.9(2) . . ?
C91 C90 C89 119.6(3) . . ?
C91 C90 H90 120.2 . . ?
C89 C90 H90 120.2 . . ?
C90 C91 C92 121.3(3) . . ?
C90 C91 H91 119.4 . . ?
C92 C91 H91 119.4 . . ?
C91 C92 C93 119.3(3) . . ?
C91 C92 H92 120.3 . . ?
C93 C92 H92 120.3 . . ?
C94 C93 C92 120.3(3) . . ?
C94 C93 H93 119.8 . . ?
C92 C93 H93 119.8 . . ?
C93 C94 C89 120.1(3) . . ?
C93 C94 H94 120.0 . . ?
C89 C94 H94 120.0 . . ?
C100 C95 C96 118.7(3) . . ?
C100 C95 P2 122.5(2) . . ?
C96 C95 P2 118.3(2) . . ?
C97 C96 C95 120.5(3) . . ?
C97 C96 H96 119.7 . . ?
C95 C96 H96 119.7 . . ?
C96 C97 C98 119.0(3) . . ?
C96 C97 H97 120.5 . . ?
C98 C97 H97 120.5 . . ?
C99 C98 C97 121.1(3) . . ?
C99 C98 H98 119.5 . . ?
C97 C98 H98 119.5 . . ?
C100 C99 C98 119.2(4) . . ?
C100 C99 H99 120.4 . . ?
C98 C99 H99 120.4 . . ?
C95 C100 C99 121.4(3) . . ?
C95 C100 H100 119.3 . . ?
C99 C100 H100 119.3 . . ?

loop_
_geom_bond_atom_site_label_1
_geom_bond_atom_site_label_2
_geom_bond_distance
_geom_bond_site_symmetry_2
_geom_bond_publ_flag
Pt1 P2 2.2386(8) . ?
Pt1 P1 2.2514(8) . ?
Pt1 Cl2 2.3291(8) . ?
Pt1 Cl1 2.3502(8) . ?
Zn1 O2 1.945(2) . ?
Zn1 O1 1.9710(19) . ?
Zn1 N1 2.061(2) . ?
Zn1 N2 2.099(2) . ?
Zn1 N5 2.130(2) . ?
Zn2 O3 1.943(2) . ?
Zn2 O4 1.950(2) . ?
Zn2 N3 2.090(2) . ?
Zn2 N4 2.091(2) . ?
Zn2 N6 2.120(3) . ?
P1 C72 1.810(3) . ?
P1 C67 1.819(3) . ?
P1 C78 1.830(3) . ?
P2 C89 1.810(3) . ?
P2 C95 1.818(3) . ?
P2 C84 1.827(3) . ?
O1 C1 1.284(3) . ?
O2 C20 1.297(4) . ?
O3 C21 1.304(4) . ?
O4 C30 1.300(4) . ?
N1 C7 1.294(4) . ?
N1 C8 1.419(3) . ?
N2 C14 1.297(4) . ?
N2 C13 1.399(4) . ?
N3 C27 1.304(4) . ?
N3 C10 1.403(4) . ?
N4 C28 1.296(4) . ?
N4 C11 1.418(3) . ?
N5 C70 1.339(4) . ?
N5 C71 1.345(4) . ?
N6 C85 1.331(4) . ?
N6 C86 1.332(4) . ?
C1 C6 1.423(4) . ?
C1 C2 1.443(4) . ?
C2 C3 1.382(4) . ?
C2 C43 1.536(4) . ?
C3 C4 1.414(4) . ?
C3 H3 0.9500 . ?
C4 C5 1.361(4) . ?
C4 C35 1.532(4) . ?
C5 C6 1.418(4) . ?
C5 H5 0.9500 . ?
C6 C7 1.426(4) . ?
C7 H7 0.9500 . ?
C8 C9 1.377(4) . ?
C8 C13 1.416(4) . ?
C9 C10 1.394(4) . ?
C9 H9 0.9500 . ?
C10 C11 1.419(4) . ?
C11 C12 1.382(4) . ?
C12 C13 1.387(4) . ?
C12 H12 0.9500 . ?
C14 C15 1.427(4) . ?
C14 H14 0.9500 . ?
C15 C16 1.423(4) . ?
C15 C20 1.426(4) . ?
C16 C17 1.352(4) . ?
C16 H16 0.9500 . ?
C17 C18 1.408(4) . ?
C17 C39 1.520(5) . ?
C18 C19 1.373(4) . ?
C18 H18 0.9500 . ?
C19 C20 1.432(4) . ?
C19 C47 1.539(4) . ?
C21 C26 1.427(5) . ?
C21 C22 1.428(4) . ?
C22 C23 1.407(5) . ?
C22 C27 1.425(4) . ?
C23 C24 1.371(5) . ?
C23 H23 0.9500 . ?
C24 C25 1.418(5) . ?
C24 C51 1.534(5) . ?
C25 C26 1.367(5) . ?
C25 H25 0.9500 . ?
C26 C59 1.535(5) . ?
C27 H27 0.9500 . ?
C28 C29 1.431(4) . ?
C28 H28 0.9500 . ?
C29 C34 1.409(4) . ?
C29 C30 1.416(4) . ?
C30 C31 1.435(4) . ?
C31 C32 1.376(5) . ?
C31 C63 1.530(5) . ?
C32 C33 1.406(5) . ?
C32 H32 0.9500 . ?
C33 C34 1.364(4) . ?
C33 C55 1.523(5) . ?
C34 H34 0.9500 . ?
C35 C38A 1.525(4) . ?
C35 C37A 1.529(4) . ?
C35 C36B 1.531(5) . ?
C35 C38B 1.535(5) . ?
C35 C37B 1.539(5) . ?
C35 C36A 1.545(4) . ?
C36A H36A 0.9800 . ?
C36A H36B 0.9800 . ?
C36A H36C 0.9800 . ?
C37A H37A 0.9800 . ?
C37A H37B 0.9800 . ?
C37A H37C 0.9800 . ?
C38A H38A 0.9800 . ?
C38A H38B 0.9800 . ?
C38A H38C 0.9800 . ?
C36B H36D 0.9800 . ?
C36B H36E 0.9800 . ?
C36B H36F 0.9800 . ?
C37B H37D 0.9800 . ?
C37B H37E 0.9800 . ?
C37B H37F 0.9800 . ?
C38B H38D 0.9800 . ?
C38B H38E 0.9800 . ?
C38B H38F 0.9800 . ?
C39 C41A 1.512(5) . ?
C39 C40A 1.515(4) . ?
C39 C40B 1.516(5) . ?
C39 C42B 1.517(5) . ?
C39 C41B 1.545(5) . ?
C39 C42A 1.552(5) . ?
C40A H40A 0.9800 . ?
C40A H40B 0.9800 . ?
C40A H40C 0.9800 . ?
C41A H41A 0.9800 . ?
C41A H41B 0.9800 . ?
C41A H41C 0.9800 . ?
C42A H42A 0.9800 . ?
C42A H42B 0.9800 . ?
C42A H42C 0.9800 . ?
C40B H40D 0.9800 . ?
C40B H40E 0.9800 . ?
C40B H40F 0.9800 . ?
C41B H41D 0.9800 . ?
C41B H41E 0.9800 . ?
C41B H41F 0.9800 . ?
C42B H42D 0.9800 . ?
C42B H42E 0.9800 . ?
C42B H42F 0.9800 . ?
C43 C45 1.523(5) . ?
C43 C46 1.531(5) . ?
C43 C44 1.540(4) . ?
C44 H44A 0.9800 . ?
C44 H44B 0.9800 . ?
C44 H44C 0.9800 . ?
C45 H45A 0.9800 . ?
C45 H45B 0.9800 . ?
C45 H45C 0.9800 . ?
C46 H46A 0.9800 . ?
C46 H46B 0.9800 . ?
C46 H46C 0.9800 . ?
C47 C48 1.528(4) . ?
C47 C50 1.539(4) . ?
C47 C49 1.551(5) . ?
C48 H48A 0.9800 . ?
C48 H48B 0.9800 . ?
C48 H48C 0.9800 . ?
C49 H49A 0.9800 . ?
C49 H49B 0.9800 . ?
C49 H49C 0.9800 . ?
C50 H50A 0.9800 . ?
C50 H50B 0.9800 . ?
C50 H50C 0.9800 . ?
C51 C53B 1.528(5) . ?
C51 C52B 1.530(5) . ?
C51 C54A 1.530(4) . ?
C51 C53A 1.531(4) . ?
C51 C54B 1.556(5) . ?
C51 C52A 1.562(5) . ?
C52A H52A 0.9800 . ?
C52A H52B 0.9800 . ?
C52A H52C 0.9800 . ?
C53A H53A 0.9800 . ?
C53A H53B 0.9800 . ?
C53A H53C 0.9800 . ?
C54A H54A 0.9800 . ?
C54A H54B 0.9800 . ?
C54A H54C 0.9800 . ?
C52B H52D 0.9800 . ?
C52B H52E 0.9800 . ?
C52B H52F 0.9800 . ?
C53B H53D 0.9800 . ?
C53B H53E 0.9800 . ?
C53B H53F 0.9800 . ?
C54B H54D 0.9800 . ?
C54B H54E 0.9800 . ?
C54B H54F 0.9800 . ?
C55 C58 1.528(5) . ?
C55 C56 1.545(5) . ?
C55 C57 1.549(5) . ?
C56 H56A 0.9800 . ?
C56 H56B 0.9800 . ?
C56 H56C 0.9800 . ?
C57 H57A 0.9800 . ?
C57 H57B 0.9800 . ?
C57 H57C 0.9800 . ?
C58 H58A 0.9800 . ?
C58 H58B 0.9800 . ?
C58 H58C 0.9800 . ?
C59 C61 1.539(5) . ?
C59 C60 1.549(5) . ?
C59 C62 1.553(6) . ?
C60 H60A 0.9800 . ?
C60 H60B 0.9800 . ?
C60 H60C 0.9800 . ?
C61 H61A 0.9800 . ?
C61 H61B 0.9800 . ?
C61 H61C 0.9800 . ?
C62 H62A 0.9800 . ?
C62 H62B 0.9800 . ?
C62 H62C 0.9800 . ?
C63 C64 1.524(5) . ?
C63 C66 1.529(6) . ?
C63 C65 1.531(5) . ?
C64 H64A 0.9800 . ?
C64 H64B 0.9800 . ?
C64 H64C 0.9800 . ?
C65 H65A 0.9800 . ?
C65 H65B 0.9800 . ?
C65 H65C 0.9800 . ?
C66 H66A 0.9800 . ?
C66 H66B 0.9800 . ?
C66 H66C 0.9800 . ?
C67 C68 1.391(4) . ?
C67 C71 1.394(4) . ?
C68 C69 1.385(4) . ?
C68 H68 0.9500 . ?
C69 C70 1.372(4) . ?
C69 H69 0.9500 . ?
C70 H70 0.9500 . ?
C71 H71 0.9500 . ?
C72 C73 1.380(4) . ?
C72 C77 1.388(4) . ?
C73 C74 1.370(4) . ?
C73 H73 0.9500 . ?
C74 C75 1.374(5) . ?
C74 H74 0.9500 . ?
C75 C76 1.369(5) . ?
C75 H75 0.9500 . ?
C76 C77 1.389(5) . ?
C76 H76 0.9500 . ?
C77 H77 0.9500 . ?
C78 C79 1.382(5) . ?
C78 C83 1.393(5) . ?
C79 C80 1.394(5) . ?
C79 H79 0.9500 . ?
C80 C81 1.375(6) . ?
C80 H80 0.9500 . ?
C81 C82 1.357(6) . ?
C81 H81 0.9500 . ?
C82 C83 1.389(5) . ?
C82 H82 0.9500 . ?
C83 H83 0.9500 . ?
C84 C88 1.376(4) . ?
C84 C85 1.380(4) . ?
C85 H85 0.9500 . ?
C86 C87 1.368(5) . ?
C86 H86 0.9500 . ?
C87 C88 1.387(4) . ?
C87 H87 0.9500 . ?
C88 H88 0.9500 . ?
C89 C90 1.383(4) . ?
C89 C94 1.405(4) . ?
C90 C91 1.379(5) . ?
C90 H90 0.9500 . ?
C91 C92 1.379(5) . ?
C91 H91 0.9500 . ?
C92 C93 1.382(5) . ?
C92 H92 0.9500 . ?
C93 C94 1.375(4) . ?
C93 H93 0.9500 . ?
C94 H94 0.9500 . ?
C95 C100 1.376(5) . ?
C95 C96 1.399(4) . ?
C96 C97 1.383(4) . ?
C96 H96 0.9500 . ?
C97 C98 1.386(5) . ?
C97 H97 0.9500 . ?
C98 C99 1.376(6) . ?
C98 H98 0.9500 . ?
C99 C100 1.376(5) . ?
C99 H99 0.9500 . ?
C100 H100 0.9500 . ?

loop_
_geom_torsion_atom_site_label_1
_geom_torsion_atom_site_label_2
_geom_torsion_atom_site_label_3
_geom_torsion_atom_site_label_4
_geom_torsion
_geom_torsion_site_symmetry_1
_geom_torsion_site_symmetry_2
_geom_torsion_site_symmetry_3
_geom_torsion_site_symmetry_4
_geom_torsion_publ_flag
P2 Pt1 P1 C72 124.47(11) . . . . ?
Cl1 Pt1 P1 C72 -53.06(11) . . . . ?
P2 Pt1 P1 C67 -116.49(11) . . . . ?
Cl1 Pt1 P1 C67 65.98(11) . . . . ?
P2 Pt1 P1 C78 3.84(14) . . . . ?
Cl1 Pt1 P1 C78 -173.69(14) . . . . ?
P1 Pt1 P2 C89 -62.87(11) . . . . ?
Cl2 Pt1 P2 C89 117.78(11) . . . . ?
P1 Pt1 P2 C95 64.62(11) . . . . ?
Cl2 Pt1 P2 C95 -114.73(11) . . . . ?
P1 Pt1 P2 C84 178.90(11) . . . . ?
Cl2 Pt1 P2 C84 -0.45(11) . . . . ?
O2 Zn1 O1 C1 149.7(3) . . . . ?
N1 Zn1 O1 C1 -3.0(3) . . . . ?
N2 Zn1 O1 C1 46.1(4) . . . . ?
N5 Zn1 O1 C1 -106.2(3) . . . . ?
O1 Zn1 O2 C20 163.7(3) . . . . ?
N1 Zn1 O2 C20 -95.1(3) . . . . ?
N2 Zn1 O2 C20 -33.1(3) . . . . ?
N5 Zn1 O2 C20 65.1(3) . . . . ?
O4 Zn2 O3 C21 173.2(3) . . . . ?
N3 Zn2 O3 C21 -33.9(3) . . . . ?
N4 Zn2 O3 C21 -87.3(4) . . . . ?
N6 Zn2 O3 C21 69.4(3) . . . . ?
O3 Zn2 O4 C30 174.9(3) . . . . ?
N3 Zn2 O4 C30 79.7(3) . . . . ?
N4 Zn2 O4 C30 17.2(3) . . . . ?
N6 Zn2 O4 C30 -77.0(3) . . . . ?
O2 Zn1 N1 C7 -96.6(3) . . . . ?
O1 Zn1 N1 C7 5.9(3) . . . . ?
N2 Zn1 N1 C7 -160.8(3) . . . . ?
N5 Zn1 N1 C7 103.3(3) . . . . ?
O2 Zn1 N1 C8 75.8(3) . . . . ?
O1 Zn1 N1 C8 178.3(2) . . . . ?
N2 Zn1 N1 C8 11.6(2) . . . . ?
N5 Zn1 N1 C8 -84.4(2) . . . . ?
O2 Zn1 N2 C14 27.0(2) . . . . ?
O1 Zn1 N2 C14 131.6(3) . . . . ?
N1 Zn1 N2 C14 -177.9(3) . . . . ?
N5 Zn1 N2 C14 -76.2(2) . . . . ?
O2 Zn1 N2 C13 -165.3(2) . . . . ?
O1 Zn1 N2 C13 -60.7(4) . . . . ?
N1 Zn1 N2 C13 -10.1(2) . . . . ?
N5 Zn1 N2 C13 91.6(2) . . . . ?
O3 Zn2 N3 C27 26.4(3) . . . . ?
O4 Zn2 N3 C27 123.0(3) . . . . ?
N4 Zn2 N3 C27 -172.0(3) . . . . ?
N6 Zn2 N3 C27 -80.5(3) . . . . ?
O3 Zn2 N3 C10 -167.4(2) . . . . ?
O4 Zn2 N3 C10 -70.8(3) . . . . ?
N4 Zn2 N3 C10 -5.8(2) . . . . ?
N6 Zn2 N3 C10 85.7(2) . . . . ?
O3 Zn2 N4 C28 -120.9(3) . . . . ?
O4 Zn2 N4 C28 -20.4(2) . . . . ?
N3 Zn2 N4 C28 -175.9(3) . . . . ?
N6 Zn2 N4 C28 81.4(2) . . . . ?
O3 Zn2 N4 C11 65.0(3) . . . . ?
O4 Zn2 N4 C11 165.6(2) . . . . ?
N3 Zn2 N4 C11 10.0(2) . . . . ?
N6 Zn2 N4 C11 -92.7(2) . . . . ?
O2 Zn1 N5 C70 80.0(2) . . . . ?
O1 Zn1 N5 C70 -17.5(2) . . . . ?
N1 Zn1 N5 C70 -109.4(2) . . . . ?
N2 Zn1 N5 C70 170.5(2) . . . . ?
O2 Zn1 N5 C71 -104.6(2) . . . . ?
O1 Zn1 N5 C71 158.0(2) . . . . ?
N1 Zn1 N5 C71 66.1(2) . . . . ?
N2 Zn1 N5 C71 -14.0(2) . . . . ?
O3 Zn2 N6 C85 -115.0(2) . . . . ?
O4 Zn2 N6 C85 146.6(2) . . . . ?
N3 Zn2 N6 C85 -22.7(2) . . . . ?
N4 Zn2 N6 C85 56.3(2) . . . . ?
O3 Zn2 N6 C86 76.6(3) . . . . ?
O4 Zn2 N6 C86 -21.8(3) . . . . ?
N3 Zn2 N6 C86 168.9(3) . . . . ?
N4 Zn2 N6 C86 -112.2(3) . . . . ?
Zn1 O1 C1 C6 1.5(4) . . . . ?
Zn1 O1 C1 C2 -178.6(2) . . . . ?
O1 C1 C2 C3 -174.5(3) . . . . ?
C6 C1 C2 C3 5.4(4) . . . . ?
O1 C1 C2 C43 5.5(4) . . . . ?
C6 C1 C2 C43 -174.6(3) . . . . ?
C1 C2 C3 C4 -3.3(5) . . . . ?
C43 C2 C3 C4 176.8(3) . . . . ?
C2 C3 C4 C5 -1.5(5) . . . . ?
C2 C3 C4 C35 178.5(3) . . . . ?
C3 C4 C5 C6 4.0(5) . . . . ?
C35 C4 C5 C6 -175.9(3) . . . . ?
C4 C5 C6 C1 -1.7(5) . . . . ?
C4 C5 C6 C7 176.6(3) . . . . ?
O1 C1 C6 C5 176.8(3) . . . . ?
C2 C1 C6 C5 -3.1(4) . . . . ?
O1 C1 C6 C7 -1.4(5) . . . . ?
C2 C1 C6 C7 178.7(3) . . . . ?
C8 N1 C7 C6 -179.8(3) . . . . ?
Zn1 N1 C7 C6 -8.0(5) . . . . ?
C5 C6 C7 N1 -173.1(3) . . . . ?
C1 C6 C7 N1 5.2(5) . . . . ?
C7 N1 C8 C9 -20.2(5) . . . . ?
Zn1 N1 C8 C9 167.2(2) . . . . ?
C7 N1 C8 C13 161.1(3) . . . . ?
Zn1 N1 C8 C13 -11.5(3) . . . . ?
C13 C8 C9 C10 -2.3(5) . . . . ?
N1 C8 C9 C10 179.1(3) . . . . ?
C8 C9 C10 N3 176.1(3) . . . . ?
C8 C9 C10 C11 -4.4(5) . . . . ?
C27 N3 C10 C9 -13.6(5) . . . . ?
Zn2 N3 C10 C9 -179.8(2) . . . . ?
C27 N3 C10 C11 166.9(3) . . . . ?
Zn2 N3 C10 C11 0.7(3) . . . . ?
C28 N4 C11 C12 -5.8(5) . . . . ?
Zn2 N4 C11 C12 168.2(2) . . . . ?
C28 N4 C11 C10 173.1(3) . . . . ?
Zn2 N4 C11 C10 -12.8(3) . . . . ?
C9 C10 C11 C12 7.4(5) . . . . ?
N3 C10 C11 C12 -173.0(3) . . . . ?
C9 C10 C11 N4 -171.6(3) . . . . ?
N3 C10 C11 N4 7.9(4) . . . . ?
N4 C11 C12 C13 175.1(3) . . . . ?
C10 C11 C12 C13 -3.8(5) . . . . ?
C11 C12 C13 N2 179.3(3) . . . . ?
C11 C12 C13 C8 -2.9(5) . . . . ?
C14 N2 C13 C12 -7.6(5) . . . . ?
Zn1 N2 C13 C12 -175.0(2) . . . . ?
C14 N2 C13 C8 174.5(3) . . . . ?
Zn1 N2 C13 C8 7.1(3) . . . . ?
C9 C8 C13 C12 5.9(4) . . . . ?
N1 C8 C13 C12 -175.3(3) . . . . ?
C9 C8 C13 N2 -176.0(3) . . . . ?
N1 C8 C13 N2 2.8(4) . . . . ?
C13 N2 C14 C15 178.9(3) . . . . ?
Zn1 N2 C14 C15 -14.5(4) . . . . ?
N2 C14 C15 C16 175.5(3) . . . . ?
N2 C14 C15 C20 -5.2(5) . . . . ?
C20 C15 C16 C17 0.4(5) . . . . ?
C14 C15 C16 C17 179.8(3) . . . . ?
C15 C16 C17 C18 -1.4(6) . . . . ?
C15 C16 C17 C39 179.0(4) . . . . ?
C16 C17 C18 C19 1.1(6) . . . . ?
C39 C17 C18 C19 -179.2(4) . . . . ?
C17 C18 C19 C20 0.1(5) . . . . ?
C17 C18 C19 C47 -179.8(3) . . . . ?
Zn1 O2 C20 C15 24.9(4) . . . . ?
Zn1 O2 C20 C19 -155.5(2) . . . . ?
C16 C15 C20 O2 -179.4(3) . . . . ?
C14 C15 C20 O2 1.2(5) . . . . ?
C16 C15 C20 C19 0.9(5) . . . . ?
C14 C15 C20 C19 -178.4(3) . . . . ?
C18 C19 C20 O2 179.2(3) . . . . ?
C47 C19 C20 O2 -0.8(5) . . . . ?
C18 C19 C20 C15 -1.1(5) . . . . ?
C47 C19 C20 C15 178.8(3) . . . . ?
Zn2 O3 C21 C26 -155.4(2) . . . . ?
Zn2 O3 C21 C22 27.1(5) . . . . ?
O3 C21 C22 C23 176.9(3) . . . . ?
C26 C21 C22 C23 -0.6(5) . . . . ?
O3 C21 C22 C27 -1.2(5) . . . . ?
C26 C21 C22 C27 -178.7(3) . . . . ?
C27 C22 C23 C24 178.7(3) . . . . ?
C21 C22 C23 C24 0.5(5) . . . . ?
C22 C23 C24 C25 0.0(5) . . . . ?
C22 C23 C24 C51 178.3(3) . . . . ?
C23 C24 C25 C26 -0.3(6) . . . . ?
C51 C24 C25 C26 -178.6(4) . . . . ?
C24 C25 C26 C21 0.1(6) . . . . ?
C24 C25 C26 C59 -179.5(4) . . . . ?
O3 C21 C26 C25 -177.3(3) . . . . ?
C22 C21 C26 C25 0.4(5) . . . . ?
O3 C21 C26 C59 2.3(5) . . . . ?
C22 C21 C26 C59 179.9(3) . . . . ?
C10 N3 C27 C22 -179.3(3) . . . . ?
Zn2 N3 C27 C22 -14.1(5) . . . . ?
C23 C22 C27 N3 177.8(3) . . . . ?
C21 C22 C27 N3 -4.1(6) . . . . ?
C11 N4 C28 C29 -170.9(3) . . . . ?
Zn2 N4 C28 C29 15.5(4) . . . . ?
N4 C28 C29 C34 177.0(3) . . . . ?
N4 C28 C29 C30 1.1(5) . . . . ?
Zn2 O4 C30 C29 -7.5(5) . . . . ?
Zn2 O4 C30 C31 173.8(2) . . . . ?
C34 C29 C30 O4 177.8(3) . . . . ?
C28 C29 C30 O4 -6.5(5) . . . . ?
C34 C29 C30 C31 -3.5(4) . . . . ?
C28 C29 C30 C31 172.2(3) . . . . ?
O4 C30 C31 C32 -178.1(3) . . . . ?
C29 C30 C31 C32 3.1(4) . . . . ?
O4 C30 C31 C63 2.1(5) . . . . ?
C29 C30 C31 C63 -176.6(3) . . . . ?
C30 C31 C32 C33 -1.0(5) . . . . ?
C63 C31 C32 C33 178.8(3) . . . . ?
C31 C32 C33 C34 -0.9(5) . . . . ?
C31 C32 C33 C55 178.9(3) . . . . ?
C32 C33 C34 C29 0.5(5) . . . . ?
C55 C33 C34 C29 -179.3(3) . . . . ?
C30 C29 C34 C33 1.7(5) . . . . ?
C28 C29 C34 C33 -174.4(3) . . . . ?
C5 C4 C35 C38A 116.3(4) . . . . ?
C3 C4 C35 C38A -63.6(4) . . . . ?
C5 C4 C35 C37A -4.6(5) . . . . ?
C3 C4 C35 C37A 175.4(4) . . . . ?
C5 C4 C35 C36B -71.6(10) . . . . ?
C3 C4 C35 C36B 108.4(9) . . . . ?
C5 C4 C35 C38B 156.4(9) . . . . ?
C3 C4 C35 C38B -23.6(10) . . . . ?
C5 C4 C35 C37B 48.2(9) . . . . ?
C3 C4 C35 C37B -131.8(8) . . . . ?
C5 C4 C35 C36A -124.0(4) . . . . ?
C3 C4 C35 C36A 56.1(4) . . . . ?
C16 C17 C39 C41A 160.2(6) . . . . ?
C18 C17 C39 C41A -19.4(8) . . . . ?
C16 C17 C39 C40A -52.2(7) . . . . ?
C18 C17 C39 C40A 128.1(6) . . . . ?
C16 C17 C39 C40B -13.5(8) . . . . ?
C18 C17 C39 C40B 166.9(7) . . . . ?
C16 C17 C39 C42B 126.9(7) . . . . ?
C18 C17 C39 C42B -52.7(8) . . . . ?
C16 C17 C39 C41B -120.4(6) . . . . ?
C18 C17 C39 C41B 59.9(6) . . . . ?
C16 C17 C39 C42A 55.0(6) . . . . ?
C18 C17 C39 C42A -124.6(5) . . . . ?
C3 C2 C43 C45 113.9(3) . . . . ?
C1 C2 C43 C45 -66.0(4) . . . . ?
C3 C2 C43 C46 -125.4(3) . . . . ?
C1 C2 C43 C46 54.7(4) . . . . ?
C3 C2 C43 C44 -6.3(4) . . . . ?
C1 C2 C43 C44 173.8(3) . . . . ?
C18 C19 C47 C48 0.2(5) . . . . ?
C20 C19 C47 C48 -179.7(3) . . . . ?
C18 C19 C47 C50 120.1(3) . . . . ?
C20 C19 C47 C50 -59.8(4) . . . . ?
C18 C19 C47 C49 -120.0(3) . . . . ?
C20 C19 C47 C49 60.1(4) . . . . ?
C23 C24 C51 C53B 6.1(8) . . . . ?
C25 C24 C51 C53B -175.7(7) . . . . ?
C23 C24 C51 C52B -128.2(6) . . . . ?
C25 C24 C51 C52B 50.0(7) . . . . ?
C23 C24 C51 C54A -174.7(6) . . . . ?
C25 C24 C51 C54A 3.5(7) . . . . ?
C23 C24 C51 C53A 47.6(7) . . . . ?
C25 C24 C51 C53A -134.2(6) . . . . ?
C23 C24 C51 C54B 124.2(6) . . . . ?
C25 C24 C51 C54B -57.6(6) . . . . ?
C23 C24 C51 C52A -61.5(5) . . . . ?
C25 C24 C51 C52A 116.7(5) . . . . ?
C34 C33 C55 C58 -122.8(4) . . . . ?
C32 C33 C55 C58 57.4(4) . . . . ?
C34 C33 C55 C56 -2.7(5) . . . . ?
C32 C33 C55 C56 177.5(3) . . . . ?
C34 C33 C55 C57 116.9(4) . . . . ?
C32 C33 C55 C57 -62.9(4) . . . . ?
C25 C26 C59 C61 -1.4(6) . . . . ?
C21 C26 C59 C61 179.1(4) . . . . ?
C25 C26 C59 C60 -120.9(4) . . . . ?
C21 C26 C59 C60 59.5(5) . . . . ?
C25 C26 C59 C62 117.2(4) . . . . ?
C21 C26 C59 C62 -62.3(4) . . . . ?
C32 C31 C63 C64 -2.4(5) . . . . ?
C30 C31 C63 C64 177.3(3) . . . . ?
C32 C31 C63 C66 -122.5(4) . . . . ?
C30 C31 C63 C66 57.3(4) . . . . ?
C32 C31 C63 C65 116.4(4) . . . . ?
C30 C31 C63 C65 -63.8(4) . . . . ?
C72 P1 C67 C68 -63.6(3) . . . . ?
C78 P1 C67 C68 42.9(3) . . . . ?
Pt1 P1 C67 C68 175.4(2) . . . . ?
C72 P1 C67 C71 116.5(3) . . . . ?
C78 P1 C67 C71 -137.0(3) . . . . ?
Pt1 P1 C67 C71 -4.5(3) . . . . ?
C71 C67 C68 C69 -3.7(4) . . . . ?
P1 C67 C68 C69 176.4(2) . . . . ?
C67 C68 C69 C70 3.6(5) . . . . ?
C71 N5 C70 C69 -2.4(5) . . . . ?
Zn1 N5 C70 C69 173.3(2) . . . . ?
C68 C69 C70 N5 -0.5(5) . . . . ?
C70 N5 C71 C67 2.3(4) . . . . ?
Zn1 N5 C71 C67 -173.2(2) . . . . ?
C68 C67 C71 N5 0.8(4) . . . . ?
P1 C67 C71 N5 -179.3(2) . . . . ?
C67 P1 C72 C73 -162.1(3) . . . . ?
C78 P1 C72 C73 91.8(3) . . . . ?
Pt1 P1 C72 C73 -40.7(3) . . . . ?
C67 P1 C72 C77 23.3(3) . . . . ?
C78 P1 C72 C77 -82.8(3) . . . . ?
Pt1 P1 C72 C77 144.7(3) . . . . ?
C77 C72 C73 C74 2.9(5) . . . . ?
P1 C72 C73 C74 -172.0(3) . . . . ?
C72 C73 C74 C75 -1.7(5) . . . . ?
C73 C74 C75 C76 -0.8(6) . . . . ?
C74 C75 C76 C77 2.2(6) . . . . ?
C73 C72 C77 C76 -1.5(5) . . . . ?
P1 C72 C77 C76 173.0(3) . . . . ?
C75 C76 C77 C72 -1.0(6) . . . . ?
C72 P1 C78 C79 152.4(3) . . . . ?
C67 P1 C78 C79 41.8(3) . . . . ?
Pt1 P1 C78 C79 -83.1(3) . . . . ?
C72 P1 C78 C83 -26.9(3) . . . . ?
C67 P1 C78 C83 -137.5(3) . . . . ?
Pt1 P1 C78 C83 97.7(3) . . . . ?
C83 C78 C79 C80 -1.7(5) . . . . ?
P1 C78 C79 C80 179.0(3) . . . . ?
C78 C79 C80 C81 0.8(5) . . . . ?
C79 C80 C81 C82 0.2(6) . . . . ?
C80 C81 C82 C83 -0.2(6) . . . . ?
C81 C82 C83 C78 -0.7(6) . . . . ?
C79 C78 C83 C82 1.6(5) . . . . ?
P1 C78 C83 C82 -179.1(3) . . . . ?
C89 P2 C84 C88 -24.0(3) . . . . ?
C95 P2 C84 C88 -138.2(3) . . . . ?
Pt1 P2 C84 C88 98.3(3) . . . . ?
C89 P2 C84 C85 159.7(2) . . . . ?
C95 P2 C84 C85 45.5(3) . . . . ?
Pt1 P2 C84 C85 -78.0(2) . . . . ?
C86 N6 C85 C84 0.0(5) . . . . ?
Zn2 N6 C85 C84 -169.5(2) . . . . ?
C88 C84 C85 N6 1.6(5) . . . . ?
P2 C84 C85 N6 178.2(2) . . . . ?
C85 N6 C86 C87 -0.8(5) . . . . ?
Zn2 N6 C86 C87 167.7(3) . . . . ?
N6 C86 C87 C88 -0.1(6) . . . . ?
C85 C84 C88 C87 -2.4(5) . . . . ?
P2 C84 C88 C87 -178.6(3) . . . . ?
C86 C87 C88 C84 1.7(5) . . . . ?
C95 P2 C89 C90 1.5(3) . . . . ?
C84 P2 C89 C90 -104.1(3) . . . . ?
Pt1 P2 C89 C90 131.5(3) . . . . ?
C95 P2 C89 C94 -177.3(2) . . . . ?
C84 P2 C89 C94 77.1(3) . . . . ?
Pt1 P2 C89 C94 -47.3(2) . . . . ?
C94 C89 C90 C91 0.3(5) . . . . ?
P2 C89 C90 C91 -178.5(3) . . . . ?
C89 C90 C91 C92 -0.6(6) . . . . ?
C90 C91 C92 C93 0.3(6) . . . . ?
C91 C92 C93 C94 0.4(5) . . . . ?
C92 C93 C94 C89 -0.8(5) . . . . ?
C90 C89 C94 C93 0.4(5) . . . . ?
P2 C89 C94 C93 179.3(2) . . . . ?
C89 P2 C95 C100 -46.8(3) . . . . ?
C84 P2 C95 C100 62.2(3) . . . . ?
Pt1 P2 C95 C100 -174.7(2) . . . . ?
C89 P2 C95 C96 141.5(2) . . . . ?
C84 P2 C95 C96 -109.5(3) . . . . ?
Pt1 P2 C95 C96 13.5(3) . . . . ?
C100 C95 C96 C97 3.5(5) . . . . ?
P2 C95 C96 C97 175.6(3) . . . . ?
C95 C96 C97 C98 -1.1(5) . . . . ?
C96 C97 C98 C99 -0.7(6) . . . . ?
C97 C98 C99 C100 0.1(6) . . . . ?
C96 C95 C100 C99 -4.1(5) . . . . ?
P2 C95 C100 C99 -175.9(3) . . . . ?
C98 C99 C100 C95 2.4(6) . . . . ?

loop_
_platon_squeeze_void_nr
_platon_squeeze_void_average_x
_platon_squeeze_void_average_y
_platon_squeeze_void_average_z
_platon_squeeze_void_volume
_platon_squeeze_void_count_electrons
1 0.030 -0.154 0.317 1304.8 181.3
